data_7159079
loop_
_publ_author_name
'Menke, Friedericke S.'
'Mazzier, Daniela'
'Wicher, Barbara'
'Allmendinger, Lars'
'Kauffmann, Brice'
'Maurizot, Victor'
'Huc, Ivan'

_publ_section_title
;
 Molecular torsion springs: alteration of helix curvature in frustrated
 tertiary folds.
;
_journal_issue 6
_journal_name_full 'Organic &amp; biomolecular chemistry'
_journal_page_first 1275
_journal_page_last 1283
_journal_paper_doi 10.1039/d2ob02109a
_journal_volume 21
_journal_year 2023
_chemical_formula_moiety 'C254 H258 N40 O42, 8(C H Cl3)'
_chemical_formula_sum 'C262 H266 Cl24 N40 O42'
_chemical_formula_weight 5497.93
_space_group_crystal_system triclinic
_space_group_IT_number 2
_space_group_name_Hall '-P 1'
_space_group_name_H-M_alt 'P -1'
_atom_sites_solution_hydrogens geom
_atom_sites_solution_primary dual
_audit_creation_date 2022-10-01
_audit_creation_method
;
Olex2 1.5
(compiled 2022.04.07 svn.rca3783a0 for OlexSys, GUI svn.r6498)
;
_audit_update_record
;
2022-12-20 deposited with the CCDC.	2023-01-04 downloaded from the CCDC.
;
_cell_angle_alpha 105.871(3)
_cell_angle_beta 95.140(3)
_cell_angle_gamma 114.061(3)
_cell_formula_units_Z 1
_cell_length_a 18.2180(6)
_cell_length_b 18.4206(6)
_cell_length_c 29.4522(10)
_cell_measurement_reflns_used 33179
_cell_measurement_temperature 100.00
_cell_measurement_theta_max 60.9410
_cell_measurement_theta_min 2.7010
_cell_volume 8450.4(6)
_computing_cell_refinement 'CrysAlisPro 1.171.41.93a (Rigaku OD, 2020)'
_computing_data_collection 'CrysAlisPro 1.171.41.93a (Rigaku OD, 2020)'
_computing_data_reduction 'CrysAlisPro 1.171.41.93a (Rigaku OD, 2020)'
_computing_molecular_graphics 'Olex2 1.5 (Dolomanov et al., 2009)'
_computing_publication_material 'Olex2 1.5 (Dolomanov et al., 2009)'
_computing_structure_refinement 'SHELXL 2018/3 (Sheldrick, 2015)'
_computing_structure_solution 'SHELXT  (Sheldrick, 2015)'
_diffrn_ambient_temperature 100.00
_diffrn_detector_area_resol_mean 10.000
_diffrn_measured_fraction_theta_full 0.993
_diffrn_measured_fraction_theta_max 0.993
_diffrn_measurement_device_type 'Rigaku PILATUS conversion'
_diffrn_measurement_method w-scans
_diffrn_radiation_type CuK\a
_diffrn_radiation_wavelength 1.54184
_diffrn_reflns_av_R_equivalents 0.1328
_diffrn_reflns_av_unetI/netI 0.0698
_diffrn_reflns_Laue_measured_fraction_full 0.993
_diffrn_reflns_Laue_measured_fraction_max 0.993
_diffrn_reflns_limit_h_max 20
_diffrn_reflns_limit_h_min -20
_diffrn_reflns_limit_k_max 20
_diffrn_reflns_limit_k_min -20
_diffrn_reflns_limit_l_max 31
_diffrn_reflns_limit_l_min -32
_diffrn_reflns_number 85666
_diffrn_reflns_point_group_measured_fraction_full 0.993
_diffrn_reflns_point_group_measured_fraction_max 0.993
_diffrn_reflns_theta_full 57.904
_diffrn_reflns_theta_max 57.904
_diffrn_reflns_theta_min 2.706
_diffrn_source 'Sealed Tube'
_exptl_absorpt_coefficient_mu 2.286
_exptl_absorpt_correction_T_max 1.000
_exptl_absorpt_correction_T_min 0.104
_exptl_absorpt_correction_type multi-scan
_exptl_absorpt_process_details
;
CrysAlisPro 1.171.41.93a (Rigaku Oxford Diffraction, 2020)
Empirical absorption correction using spherical harmonics,
implemented in SCALE3 ABSPACK scaling algorithm.
;
_exptl_crystal_colour yellow
_exptl_crystal_density_diffrn 1.080
_exptl_crystal_description plate
_exptl_crystal_F_000 2862
_exptl_crystal_size_max 0.2
_exptl_crystal_size_mid 0.07
_exptl_crystal_size_min 0.03
_refine_diff_density_max 0.952
_refine_diff_density_min -0.576
_refine_diff_density_rms 0.106
_refine_ls_extinction_method none
_refine_ls_goodness_of_fit_ref 1.811
_refine_ls_hydrogen_treatment constr
_refine_ls_matrix_type full
_refine_ls_number_parameters 1511
_refine_ls_number_reflns 23289
_refine_ls_number_restraints 64
_refine_ls_restrained_S_all 1.814
_refine_ls_R_factor_all 0.1777
_refine_ls_R_factor_gt 0.1624
_refine_ls_shift/su_max 0.001
_refine_ls_shift/su_mean 0.000
_refine_ls_structure_factor_coef Fsqd
_refine_ls_weighting_details 'w=1/[\s^2^(Fo^2^)+(0.2000P)^2^] where P=(Fo^2^+2Fc^2^)/3'
_refine_ls_weighting_scheme calc
_refine_ls_wR_factor_gt 0.4515
_refine_ls_wR_factor_ref 0.4671
_reflns_Friedel_coverage 0.000
_reflns_number_gt 16731
_reflns_number_total 23289
_reflns_threshold_expression 'I > 2\s(I)'
_cod_data_source_file d2ob02109a2.cif
_cod_data_source_block DM20
_cod_depositor_comments 'Adding full bibliography for 7159079--7159080.cif.'
_cod_original_cell_volume 8450.4(5)
_cod_database_code 7159079
_shelx_shelxl_version_number 2018/3
_shelx_space_group_comment
;
The symmetry employed for this shelxl refinement is uniquely defined
by the following loop, which should always be used as a source of
symmetry information in preference to the above space-group names.
They are only intended as comments.
;
_shelx_estimated_absorpt_t_max 0.935
_shelx_estimated_absorpt_t_min 0.658
_olex2_refinement_description
;
1. Fixed Uiso
 At 1.2 times of:
  All C(H) groups, All C(H,H) groups, All N(H) groups
 At 1.5 times of:
  All C(H,H,H) groups
2. Restrained distances
 C1_1-C2_1
 C1_2-C2_2
 C1_3-C2_3
 C1_4-C2_4
 C1_5-C2_5
 C1_6-C2_6
 1.51 with sigma of 0.001
 C2_1-C3_1
 C2_2-C3_2
 C2_3-C3_3
 C2_4-C3_4
 C2_5-C3_5
 C2_6-C3_6
 1.51 with sigma of 0.001
 C2_1-C4_1
 C2_2-C4_2
 C2_3-C4_3
 C2_4-C4_4
 C2_5-C4_5
 C2_6-C4_6
 1.51 with sigma of 0.001
 C3_1-C4_1 = O1_1-C2_1
 C3_2-C4_2 = O1_2-C2_2
 C3_3-C4_3 = O1_3-C2_3
 C3_4-C4_4 = O1_4-C2_4
 C3_5-C4_5 = O1_5-C2_5
 C3_6-C4_6 = O1_6-C2_6
 2.5 with sigma of 0.02
 O1_1-C1_1
 O1_2-C1_2
 O1_3-C1_3
 O1_4-C1_4
 O1_5-C1_5
 O1_6-C1_6
 1.41 with sigma of 0.01
 C1CL_8-Cl1_8 = C1CL_8-Cl2_8 = C1CL_8-Cl3_8
 C1CL_9-Cl1_9 = C1CL_9-Cl2_9 = C1CL_9-Cl3_9
 C1CL_10-Cl1_10 = C1CL_10-Cl2_10 = C1CL_10-Cl3_10
 C1CL_11-Cl1_11 = C1CL_11-Cl2_11 = C1CL_11-Cl3_11
 1.755 with sigma of 0.001
 Cl1_8-Cl2_8 = Cl2_8-Cl3_8 = Cl3_8-Cl1_8
 Cl1_9-Cl2_9 = Cl2_9-Cl3_9 = Cl3_9-Cl1_9
 Cl1_10-Cl2_10 = Cl2_10-Cl3_10 = Cl3_10-Cl1_10
 Cl1_11-Cl2_11 = Cl2_11-Cl3_11 = Cl3_11-Cl1_11
 2.85 with sigma of 0.001
 C2C-C1C = C3C-C1C = C4C-C1C
 1.51 with sigma of 0.002
 C81-C2_6
 1.51 with sigma of 0.002
3. Uiso/Uaniso restraints and constraints
Uanis(C4_6) = Uanis(C2_6) = Uanis(C81) = Uanis(C3_6)
4. Others
 Sof(C81)=Sof(H81A)=Sof(H81B)=Sof(H81C)=Sof(H2B)=1-FVAR(1)
 Sof(H2A)=Sof(C4)=Sof(H4A)=Sof(H4B)=Sof(H4C)=FVAR(1)
5.a Ternary CH refined with riding coordinates:
 C027(H027), C2(H2), C2(H2B), C2(H2A), C1CL(H1CL), C1CL(H1CL), C1CL(H1CL),
 C1CL(H1CL)
5.b Secondary CH2 refined with riding coordinates:
 C023(H02A,H02B), C5B(H5BA,H5BB), C1(H1A,H1B), C1(H1A,H1B)
5.c Aromatic/amide H refined with riding coordinates:
 N8B(H8B), N9B(H9B), N10B(H10B), N5B(H5B), N6B(H6B), N7B(H7B), C66A(H66A),
 C75A(H75A), C70A(H70A), C72A(H72A), C71A(H71A), C79A(H79A), C52A(H52A),
 N3B(H3B), C61A(H61A), N4B(H4B), C48A(H48A), C53A(H53A), C63A(H63A), C43A(H43A),
  C44A(H44A), C57A(H57A), C45A(H45A), C62A(H62A), C54A(H54A), N1B(H1B),
 C40A(H40A), N2B(H2B), C25A(H25A), C29A(H29A), C11A(H11A), C12A(H12A),
 C13A(H13A), C16A(H16A), C34A(H34A), C22A(H22A), C31A(H31A), C39A(H39A),
 C30A(H30A), C21A(H21A), C38A(H38A), C20A(H20A), C2A(H2A), C3A(H3A), C4A(H4A),
 C7A(H7A)
5.d Naphthalene refined as free rotating group:
 C10A(C11A,C12A,C13A,C14A,C18A,N3A,C17A,C16A,C15A), C1A(C2A,C3A,C4A,C5A,C9A,
 N2A,C8A,C7A,C6A)
5.e Idealised Me refined as rotating group:
 C02X(H02C,H02D,H02E), C03Q(H03A,H03B,H03C), C8C(H8CA,H8CB,H8CC), C7C(H7CA,
 H7CB,H7CC), C6C(H6CA,H6CB,H6CC), C81(H81A,H81B,H81C), C3(H3A,H3B,H3C), C4(H4A,
 H4B,H4C), C3(H3A,H3B,H3C), C4(H4A,H4B,H4C)
;
_smtbx_masks_void_probe_radius 1.2
_smtbx_masks_void_truncation_radius 1.2
_olex2_submission_special_instructions 'No special instructions were received'

loop_
_space_group_symop_operation_xyz
'x, y, z'
'-x, -y, -z'

loop_
_atom_site_label
_atom_site_type_symbol
_atom_site_fract_x
_atom_site_fract_y
_atom_site_fract_z
_atom_site_U_iso_or_equiv
_atom_site_adp_type
_atom_site_occupancy
_atom_site_site_symmetry_order
_atom_site_calc_flag
_atom_site_refinement_flags_posn
_atom_site_refinement_flags_adp
_atom_site_refinement_flags_occupancy
_atom_site_disorder_assembly
_atom_site_disorder_group
O9B O 0.3734(2) 0.6444(2) 0.54164(17) 0.0658(11) Uani 1 1 d . . . . .
O8B O 0.3473(3) 0.1931(2) 0.56118(17) 0.0666(11) Uani 1 1 d . . . . .
O00D O -0.1435(2) 0.3990(3) 0.52096(19) 0.0738(13) Uani 1 1 d . . . . .
O10B O 0.1301(2) 0.3990(3) 0.5180(2) 0.0736(13) Uani 1 1 d . . . . .
O6B O 0.5436(3) 0.4997(3) 0.6997(2) 0.0805(13) Uani 1 1 d . . . . .
N8B N 0.3563(3) 0.3237(3) 0.57244(18) 0.0539(11) Uani 1 1 d . . . . .
H8B H 0.326116 0.351072 0.574482 0.065 Uiso 1 1 calc R U . . .
N9B N 0.2823(3) 0.5105(3) 0.5285(2) 0.0667(14) Uani 1 1 d . . . . .
H9B H 0.274254 0.459352 0.527031 0.080 Uiso 1 1 calc R U . . .
N10A N 0.4009(3) 0.4736(3) 0.55783(17) 0.0504(11) Uani 1 1 d . . . . .
N10B N 0.2159(3) 0.5274(3) 0.5186(2) 0.0744(17) Uani 1 1 d . . . . .
H10B H 0.223147 0.575763 0.515272 0.089 Uiso 1 1 calc R U . . .
O7B O 0.0797(3) 0.4633(3) 0.6266(2) 0.0848(14) Uani 1 1 d . . . . .
N7A N 0.3421(3) 0.3557(3) 0.69792(19) 0.0635(13) Uani 1 1 d . . . . .
N5B N 0.1913(4) 0.3142(4) 0.7102(2) 0.0736(15) Uani 1 1 d . . . . .
H5B H 0.229855 0.364195 0.712576 0.088 Uiso 1 1 calc R U . . .
N6B N 0.4182(3) 0.5009(3) 0.6825(2) 0.0665(13) Uani 1 1 d . . . . .
H6B H 0.364818 0.468040 0.676682 0.080 Uiso 1 1 calc R U . . .
N9A N 0.2011(3) 0.2696(3) 0.58528(19) 0.0588(12) Uani 1 1 d . . . . .
C73A C 0.5458(3) 0.5045(4) 0.5704(2) 0.0548(14) Uani 1 1 d . . . . .
O2C O 0.3216(4) 0.7595(3) 0.6533(2) 0.0945(16) Uani 1 1 d . . . . .
N8A N 0.2932(3) 0.5243(3) 0.6538(2) 0.0641(13) Uani 1 1 d . . . . .
N7B N 0.1526(3) 0.3869(3) 0.6183(2) 0.0631(13) Uani 1 1 d . . . . .
H7B H 0.203474 0.393368 0.620173 0.076 Uiso 1 1 calc R U . . .
C77A C 0.4616(3) 0.4504(3) 0.5669(2) 0.0501(13) Uani 1 1 d . . . . .
C74A C 0.5678(3) 0.5829(4) 0.5662(2) 0.0575(14) Uani 1 1 d . . . . .
C9B C 0.3159(4) 0.2412(4) 0.5685(2) 0.0582(14) Uani 1 1 d . . . . .
O5B O 0.0542(3) 0.2449(4) 0.7131(2) 0.0945(16) Uani 1 1 d . . . . .
C66A C 0.1786(4) 0.1249(4) 0.5628(3) 0.0648(16) Uani 1 1 d . . . . .
H66A H 0.200265 0.085513 0.553406 0.078 Uiso 1 1 calc R U . . .
C65A C 0.0999(4) 0.0983(4) 0.5676(2) 0.0643(16) Uani 1 1 d . . . . .
C10B C 0.3591(4) 0.5743(4) 0.5406(2) 0.0600(15) Uani 1 1 d . . . . .
C11B C 0.1404(3) 0.4665(4) 0.5142(3) 0.0591(15) Uani 1 1 d . . . . .
C76A C 0.4246(3) 0.5475(3) 0.5528(2) 0.0560(14) Uani 1 1 d . . . . .
C69A C 0.4409(3) 0.3717(3) 0.5737(2) 0.0541(14) Uani 1 1 d . . . . .
C51A C 0.4388(4) 0.5798(4) 0.6788(2) 0.0648(16) Uani 1 1 d . . . . .
C64A C 0.0673(4) 0.1556(4) 0.5793(3) 0.0698(17) Uani 1 1 d . . . . .
C75A C 0.5053(4) 0.6040(4) 0.5556(2) 0.0618(15) Uani 1 1 d . . . . .
H75A H 0.517203 0.655886 0.550269 0.074 Uiso 1 1 calc R U . . .
C70A C 0.4981(4) 0.3438(4) 0.5802(2) 0.0620(15) Uani 1 1 d . . . . .
H70A H 0.482660 0.290354 0.584039 0.074 Uiso 1 1 calc R U . . .
C72A C 0.6075(4) 0.4748(4) 0.5789(3) 0.0704(17) Uani 1 1 d . . . . .
H72A H 0.664582 0.510006 0.582871 0.084 Uiso 1 1 calc R U . . .
C71A C 0.5806(4) 0.3952(4) 0.5810(3) 0.0653(16) Uani 1 1 d . . . . .
H71A H 0.619499 0.373485 0.583216 0.078 Uiso 1 1 calc R U . . .
C80A C -0.0719(3) 0.4464(4) 0.5104(3) 0.0674(18) Uani 1 1 d . . . . .
C79A C -0.0031(3) 0.4368(4) 0.5168(3) 0.0676(18) Uani 1 1 d . . . . .
H79A H -0.004219 0.393870 0.529123 0.081 Uiso 1 1 calc R U . . .
N6A N 0.1888(4) 0.4644(4) 0.7432(2) 0.0779(15) Uani 1 1 d . . . . .
C7B C 0.4678(5) 0.4654(5) 0.6938(2) 0.0712(17) Uani 1 1 d . . . . .
C42A C 0.2125(5) 0.2486(4) 0.6991(2) 0.0714(17) Uani 1 1 d . . . . .
C68A C 0.1220(4) 0.2416(4) 0.5889(2) 0.0611(15) Uani 1 1 d . . . . .
C78A C 0.0703(4) 0.4864(3) 0.5062(3) 0.0642(16) Uani 1 1 d . . . . .
C50A C 0.2955(5) 0.2732(4) 0.6947(2) 0.0662(17) Uani 1 1 d . . . . .
C52A C 0.5169(4) 0.6443(4) 0.6867(3) 0.0739(18) Uani 1 1 d . . . . .
H52A H 0.563928 0.635559 0.693848 0.089 Uiso 1 1 calc R U . . .
C67A C 0.2280(4) 0.2108(4) 0.5718(2) 0.0605(15) Uani 1 1 d . . . . .
O4B O 0.4315(5) 0.7377(3) 0.7942(2) 0.124(2) Uani 1 1 d . . . . .
N3B N 0.4344(6) 0.4211(5) 0.8175(2) 0.107(2) Uani 1 1 d . . . . .
H3B H 0.401628 0.444875 0.815276 0.129 Uiso 1 1 calc R U . . .
C59A C 0.3670(4) 0.5912(4) 0.6645(2) 0.0677(17) Uani 1 1 d . . . . .
C8B C 0.1459(4) 0.4607(4) 0.6288(3) 0.0698(17) Uani 1 1 d . . . . .
C49A C 0.4190(5) 0.3787(4) 0.6941(3) 0.0717(17) Uani 1 1 d . . . . .
C60A C 0.0925(4) 0.3028(4) 0.6052(3) 0.0669(17) Uani 1 1 d . . . . .
N5A N 0.4692(6) 0.5708(5) 0.8080(2) 0.107(3) Uani 1 1 d . . . . .
C47A C 0.4092(6) 0.2414(4) 0.6852(3) 0.081(2) Uani 1 1 d . . . . .
C023 C -0.1381(4) 0.3490(4) 0.5504(3) 0.0722(18) Uani 1 1 d . . . . .
H02A H -0.086767 0.381643 0.576277 0.087 Uiso 1 1 calc R U . . .
H02B H -0.137284 0.296757 0.530090 0.087 Uiso 1 1 calc R U . . .
C61A C 0.0113(4) 0.2783(4) 0.6078(3) 0.0761(19) Uani 1 1 d . . . . .
H61A H -0.008626 0.319365 0.616596 0.091 Uiso 1 1 calc R U . . .
N4B N 0.3395(5) 0.6024(5) 0.7813(2) 0.098(2) Uani 1 1 d . . . . .
H4B H 0.331078 0.551887 0.781448 0.118 Uiso 1 1 calc R U . . .
C48A C 0.4560(5) 0.3226(5) 0.6889(3) 0.079(2) Uani 1 1 d . . . . .
H48A H 0.512617 0.342098 0.687965 0.095 Uiso 1 1 calc R U . . .
C027 C -0.2155(5) 0.3261(5) 0.5732(4) 0.095(3) Uani 1 1 d . . . . .
H027 H -0.219651 0.378818 0.590156 0.114 Uiso 1 1 calc R U . . .
O3B O 0.4280(5) 0.2963(5) 0.8193(3) 0.120(2) Uani 1 1 d . . . . .
C58A C 0.2279(4) 0.5362(4) 0.6413(3) 0.0664(16) Uani 1 1 d . . . . .
C53A C 0.5270(6) 0.7216(5) 0.6844(3) 0.087(2) Uani 1 1 d . . . . .
H53A H 0.581315 0.765236 0.689828 0.105 Uiso 1 1 calc R U . . .
C46A C 0.3283(4) 0.2137(4) 0.6878(3) 0.0678(16) Uani 1 1 d . . . . .
C63A C -0.0159(4) 0.1320(4) 0.5848(3) 0.0741(19) Uani 1 1 d . . . . .
H63A H -0.052214 0.074569 0.579573 0.089 Uiso 1 1 calc R U . . .
O1B O 0.6303(6) 0.5919(5) 0.9452(3) 0.122(2) Uani 1 1 d . . . . .
C43A C 0.1643(5) 0.1664(5) 0.6925(3) 0.088(2) Uani 1 1 d . . . . .
H43A H 0.108227 0.149783 0.694286 0.105 Uiso 1 1 calc R U . . .
C44A C 0.1913(6) 0.1051(5) 0.6835(3) 0.085(2) Uani 1 1 d . . . . .
H44A H 0.154376 0.048286 0.679127 0.102 Uiso 1 1 calc R U . . .
C57A C 0.2320(5) 0.6137(4) 0.6413(3) 0.083(2) Uani 1 1 d . . . . .
H57A H 0.182967 0.618916 0.633787 0.099 Uiso 1 1 calc R U . . .
C45A C 0.2703(6) 0.1265(5) 0.6809(3) 0.085(2) Uani 1 1 d . . . . .
H45A H 0.288822 0.084103 0.674406 0.103 Uiso 1 1 calc R U . . .
C62A C -0.0424(4) 0.1917(5) 0.5974(3) 0.083(2) Uani 1 1 d . . . . .
H62A H -0.098426 0.175208 0.599237 0.100 Uiso 1 1 calc R U . . .
N4A N 0.2813(6) 0.3724(5) 0.8320(3) 0.110(2) Uani 1 1 d . . . . .
C55A C 0.3802(5) 0.6717(4) 0.6631(3) 0.0719(18) Uani 1 1 d . . . . .
C6B C 0.1159(4) 0.3098(5) 0.7179(3) 0.080(2) Uani 1 1 d . . . . .
C41A C 0.1158(5) 0.3951(6) 0.7309(3) 0.090(2) Uani 1 1 d . . . . .
N1A N 0.2574(12) 0.3796(9) 0.9471(4) 0.159(5) Uani 1 1 d . . . . .
C37A C 0.1900(5) 0.5409(6) 0.7554(3) 0.089(2) Uani 1 1 d . . . . .
C56A C 0.3079(5) 0.6819(4) 0.6524(3) 0.0784(19) Uani 1 1 d . . . . .
C54A C 0.4609(6) 0.7371(5) 0.6743(3) 0.096(3) Uani 1 1 d . . . . .
H54A H 0.469689 0.791910 0.674994 0.115 Uiso 1 1 calc R U . . .
C02X C -0.2912(5) 0.2676(6) 0.5347(5) 0.114(4) Uani 1 1 d . . . . .
H02C H -0.294609 0.292730 0.509746 0.171 Uiso 1 1 calc R U . . .
H02D H -0.339700 0.257318 0.548739 0.171 Uiso 1 1 calc R U . . .
H02E H -0.289331 0.213909 0.520099 0.171 Uiso 1 1 calc R U . . .
O1A O 0.2953(6) 0.4549(7) 0.9575(3) 0.151(3) Uani 1 1 d . . . . .
O1C O 0.4260(7) 0.8773(5) 0.9253(3) 0.153(3) Uani 1 1 d . . . . .
C5B C 0.2723(7) 0.6169(6) 0.7693(3) 0.104(3) Uani 1 1 d . . . . .
H5BA H 0.279272 0.638722 0.741956 0.125 Uiso 1 1 calc R U . . .
H5BB H 0.272633 0.661435 0.797310 0.125 Uiso 1 1 calc R U . . .
O2B O 0.1733(7) 0.5807(7) 0.8759(4) 0.163(3) Uani 1 1 d . . . . .
C24A C 0.1715(7) 0.2034(6) 0.8132(3) 0.106(3) Uani 1 1 d . . . . .
C26A C 0.3096(7) 0.3144(6) 0.8217(3) 0.093(2) Uani 1 1 d . . . . .
C27A C 0.2009(7) 0.3495(8) 0.8347(4) 0.109(3) Uani 1 1 d . . . . .
N1B N 0.5029(7) 0.5941(6) 0.9312(3) 0.119(3) Uani 1 1 d . . . . .
H1B H 0.449654 0.560567 0.925445 0.143 Uiso 1 1 calc R U . . .
C36A C 0.5374(7) 0.5526(6) 0.8171(3) 0.101(3) Uani 1 1 d . . . . .
C40A C 0.0406(6) 0.3949(8) 0.7302(4) 0.114(3) Uani 1 1 d . . . . .
H40A H -0.009950 0.345056 0.722605 0.137 Uiso 1 1 calc R U . . .
N2B N 0.2387(6) 0.4950(6) 0.8642(3) 0.120(3) Uani 1 1 d . . . . .
H2B H 0.288785 0.499451 0.864954 0.144 Uiso 1 1 calc R U . . .
C23A C 0.1437(7) 0.2634(9) 0.8237(4) 0.114(3) Uani 1 1 d . . . . .
C33A C 0.6343(8) 0.6906(7) 0.8228(4) 0.119(3) Uani 1 1 d . . . . .
C3B C 0.3959(8) 0.3414(7) 0.8192(3) 0.106(3) Uani 1 1 d . . . . .
C4B C 0.4178(8) 0.6650(6) 0.7929(3) 0.108(3) Uani 1 1 d . . . . .
C28A C 0.5156(7) 0.4712(7) 0.8187(3) 0.103(3) Uani 1 1 d . . . . .
C25A C 0.2579(7) 0.2279(7) 0.8126(3) 0.111(3) Uani 1 1 d . . . . .
H25A H 0.278651 0.187371 0.806194 0.133 Uiso 1 1 calc R U . . .
C35A C 0.4858(7) 0.6441(6) 0.8047(3) 0.103(3) Uani 1 1 d . . . . .
C32A C 0.6142(7) 0.6082(7) 0.8231(4) 0.115(3) Uani 1 1 d . . . . .
C5C C 0.2569(7) 0.7884(5) 0.6502(5) 0.109(3) Uani 1 1 d . . . . .
O2A O 0.1823(7) 0.3390(8) 0.9407(4) 0.196(5) Uani 1 1 d . . . . .
C29A C 0.5786(7) 0.4503(7) 0.8256(4) 0.110(3) Uani 1 1 d . . . . .
H29A H 0.564854 0.395364 0.826731 0.132 Uiso 1 1 calc R U . . .
C03Q C -0.2028(7) 0.2863(8) 0.6091(5) 0.127(4) Uani 1 1 d . . . . .
H03A H -0.193216 0.237887 0.593042 0.190 Uiso 1 1 calc R U . . .
H03B H -0.251947 0.267112 0.622358 0.190 Uiso 1 1 calc R U . . .
H03C H -0.154776 0.327851 0.635437 0.190 Uiso 1 1 calc R U . . .
C10A C 0.5241(4) 0.6762(3) 0.9302(2) 0.121(4) Uani 1 1 d G . . . .
C11A C 0.6045(4) 0.7406(4) 0.9440(2) 0.118(3) Uani 1 1 d G . . . .
H11A H 0.649610 0.728513 0.950259 0.141 Uiso 1 1 calc R U . . .
C12A C 0.6190(4) 0.8228(4) 0.9488(2) 0.143(4) Uani 1 1 d G . . . .
H12A H 0.673965 0.866816 0.958208 0.171 Uiso 1 1 calc R U . . .
C13A C 0.5530(4) 0.8405(3) 0.9397(2) 0.132(4) Uani 1 1 d G . . . .
H13A H 0.562929 0.896645 0.942896 0.159 Uiso 1 1 calc R U . . .
C14A C 0.4726(4) 0.7761(3) 0.92585(16) 0.118(3) Uani 1 1 d G . . . .
C18A C 0.4581(4) 0.6939(3) 0.92113(14) 0.125(4) Uani 1 1 d G . . . .
N3A N 0.3777(4) 0.6295(3) 0.90731(19) 0.129(3) Uani 1 1 d G . . . .
C17A C 0.3118(4) 0.6472(4) 0.8982(2) 0.155(5) Uani 1 1 d G . . . .
C16A C 0.3262(4) 0.7293(5) 0.9029(2) 0.167(6) Uani 1 1 d G . . . .
H16A H 0.281153 0.741447 0.896720 0.201 Uiso 1 1 calc R U . . .
C15A C 0.4067(5) 0.7938(4) 0.9168(2) 0.132(4) Uani 1 1 d G . . . .
C34A C 0.5686(8) 0.7080(7) 0.8144(4) 0.125(4) Uani 1 1 d . . . . .
H34A H 0.578601 0.763108 0.815021 0.150 Uiso 1 1 calc R U . . .
C8C C 0.2180(9) 0.7798(7) 0.6926(5) 0.146(5) Uani 1 1 d . . . . .
H8CA H 0.218597 0.731581 0.700390 0.218 Uiso 1 1 calc R U . . .
H8CB H 0.160892 0.770628 0.684292 0.218 Uiso 1 1 calc R U . . .
H8CC H 0.249256 0.831572 0.720722 0.218 Uiso 1 1 calc R U . . .
C22A C 0.0613(9) 0.2427(9) 0.8234(4) 0.135(4) Uani 1 1 d . . . . .
H22A H 0.021401 0.185479 0.815357 0.162 Uiso 1 1 calc R U . . .
C31A C 0.6774(7) 0.5823(9) 0.8307(4) 0.122(3) Uani 1 1 d . . . . .
H31A H 0.733395 0.621860 0.835765 0.146 Uiso 1 1 calc R U . . .
C1B C 0.5544(9) 0.5596(7) 0.9400(3) 0.123(4) Uani 1 1 d . . . . .
C39A C 0.0466(8) 0.4805(9) 0.7425(5) 0.127(4) Uani 1 1 d . . . . .
H39A H -0.002241 0.487645 0.742651 0.152 Uiso 1 1 calc R U . . .
C30A C 0.6600(7) 0.5031(7) 0.8309(4) 0.110(3) Uani 1 1 d . . . . .
H30A H 0.701911 0.485698 0.834581 0.132 Uiso 1 1 calc R U . . .
C2B C 0.2343(9) 0.5674(9) 0.8782(5) 0.127(4) Uani 1 1 d . . . . .
C7C C 0.3149(8) 0.8850(6) 0.6600(6) 0.143(4) Uani 1 1 d . . . . .
H7CA H 0.356225 0.908427 0.690494 0.214 Uiso 1 1 calc R U . . .
H7CB H 0.281668 0.915798 0.662339 0.214 Uiso 1 1 calc R U . . .
H7CC H 0.342767 0.890549 0.633319 0.214 Uiso 1 1 calc R U . . .
C21A C 0.0387(8) 0.3081(9) 0.8353(5) 0.141(4) Uani 1 1 d . . . . .
H21A H -0.017620 0.294282 0.834984 0.169 Uiso 1 1 calc R U . . .
C38A C 0.1161(9) 0.5449(10) 0.7530(5) 0.137(4) Uani 1 1 d . . . . .
H38A H 0.117175 0.598849 0.759618 0.165 Uiso 1 1 calc R U . . .
C19A C 0.1739(8) 0.4108(9) 0.8481(4) 0.125(4) Uani 1 1 d . . . . .
C6C C 0.2060(9) 0.7507(8) 0.6014(6) 0.158(5) Uani 1 1 d . . . . .
H6CA H 0.239003 0.772836 0.579476 0.236 Uiso 1 1 calc R U . . .
H6CB H 0.159438 0.764555 0.600949 0.236 Uiso 1 1 calc R U . . .
H6CC H 0.185005 0.689152 0.590848 0.236 Uiso 1 1 calc R U . . .
C20A C 0.0951(10) 0.3929(11) 0.8477(5) 0.151(5) Uani 1 1 d . . . . .
H20A H 0.078097 0.436302 0.855621 0.182 Uiso 1 1 calc R U . . .
C1A C 0.3038(4) 0.3291(5) 0.9387(2) 0.191(9) Uani 1 1 d G . . . .
C2A C 0.2600(5) 0.2467(5) 0.9378(3) 0.153(5) Uani 1 1 d G . . . .
H2A H 0.202578 0.224284 0.936849 0.184 Uiso 1 1 calc R U . . .
C3A C 0.3003(6) 0.1969(4) 0.9383(3) 0.218(10) Uani 1 1 d G . . . .
H3A H 0.270383 0.140536 0.937685 0.262 Uiso 1 1 calc R U . . .
C4A C 0.3843(6) 0.2296(3) 0.9396(3) 0.155(5) Uani 1 1 d G . . . .
H4A H 0.411857 0.195645 0.939989 0.186 Uiso 1 1 calc R U . . .
C5A C 0.4281(5) 0.3121(3) 0.94052(17) 0.140(5) Uani 1 1 d G . . . .
C9A C 0.3878(4) 0.3619(3) 0.94002(13) 0.114(3) Uani 1 1 d G . . . .
N2A N 0.4316(5) 0.4444(3) 0.94090(19) 0.141(4) Uani 1 1 d G . . . .
C8A C 0.5156(5) 0.4771(4) 0.9423(2) 0.132(4) Uani 1 1 d G . . . .
C7A C 0.5559(4) 0.4274(5) 0.9428(2) 0.143(4) Uani 1 1 d G . . . .
H7A H 0.613327 0.449727 0.943698 0.172 Uiso 1 1 calc R U . . .
C6A C 0.5121(5) 0.3449(5) 0.9419(2) 0.132(4) Uani 1 1 d G . . . .
C1C C 0.3626(8) 0.9093(8) 0.9192(4) 0.141(4) Uiso 1 1 d D . . . .
C4C C 0.3167(12) 0.8688(13) 0.8666(5) 0.202(7) Uiso 1 1 d D . . . .
C3C C 0.4237(10) 1.0003(8) 0.9295(7) 0.186(6) Uiso 1 1 d D . . . .
C2C C 0.3141(13) 0.8997(15) 0.9580(7) 0.220(8) Uiso 1 1 d D . . . .
C81 C 0.7866(15) 0.7090(12) 0.5410(8) 0.0882(14) Uani 0.278(13) 1 d D . P A 2
H81A H 0.759180 0.650305 0.540034 0.132 Uiso 0.278(13) 1 calc R U P A 2
H81B H 0.846547 0.728900 0.547549 0.132 Uiso 0.278(13) 1 calc R U P A 2
H81C H 0.767827 0.712255 0.509706 0.132 Uiso 0.278(13) 1 calc R U P A 2
O1_1 O 0.5465(6) 0.2982(6) 0.9494(3) 0.160(3) Uani 1 1 d D . . . .
C1_1 C 0.6336(8) 0.3263(9) 0.9549(6) 0.184(6) Uiso 1 1 d D . . . .
C2_1 C 0.6634(7) 0.2707(8) 0.9720(5) 0.171(5) Uiso 1 1 d D . . . .
C3_1 C 0.6240(11) 0.1873(9) 0.9305(6) 0.208(7) Uiso 1 1 d D . . . .
C4_1 C 0.7558(7) 0.3039(11) 0.9867(7) 0.192(6) Uiso 1 1 d D . . . .
O1_2 O 0.7125(5) 0.7439(5) 0.8289(3) 0.144(3) Uani 1 1 d D . . . .
C1_2 C 0.7330(7) 0.8241(7) 0.8241(5) 0.155(5) Uiso 1 1 d D . . . .
C2_2 C 0.8252(7) 0.8698(8) 0.8295(7) 0.226(9) Uiso 1 1 d D . . . .
C3_2 C 0.8671(13) 0.8202(12) 0.8039(8) 0.244(10) Uiso 1 1 d D . . . .
C4_2 C 0.8528(14) 0.9563(9) 0.8251(8) 0.222(8) Uiso 1 1 d D . . . .
O1_3 O 0.1202(5) 0.1201(4) 0.8044(3) 0.137(3) Uani 1 1 d D . . . .
C1_3 C 0.1487(6) 0.0572(6) 0.7983(4) 0.127(3) Uiso 1 1 d D . . . .
C2_3 C 0.0802(7) -0.0299(6) 0.7895(5) 0.165(5) Uiso 1 1 d D . . . .
C3_3 C 0.0235(12) -0.0546(14) 0.7414(6) 0.229(9) Uiso 1 1 d D . . . .
C4_3 C 0.1201(10) -0.0880(10) 0.7870(7) 0.190(6) Uiso 1 1 d D . . . .
O1_4 O 0.4360(4) 0.1814(4) 0.6771(2) 0.1004(17) Uani 1 1 d D . . . .
C1_4 C 0.5170(5) 0.1998(5) 0.6714(4) 0.108(3) Uiso 1 1 d D . . . .
C2_4 C 0.5286(5) 0.1207(5) 0.6564(3) 0.104(3) Uiso 1 1 d D . . . .
C3_4 C 0.5204(8) 0.0842(8) 0.6968(4) 0.142(4) Uiso 1 1 d D . . . .
C4_4 C 0.6125(6) 0.1425(10) 0.6449(5) 0.160(5) Uiso 1 1 d D . . . .
O1_5 O 0.0479(3) 0.0169(2) 0.56153(18) 0.0730(12) Uani 1 1 d D . . . .
C1_5 C 0.0776(4) -0.0454(3) 0.5488(3) 0.0756(19) Uani 1 1 d D . . . .
H1A_5 H 0.131733 -0.024979 0.570692 0.091 Uiso 1 1 calc R U . . .
H1B_5 H 0.085176 -0.055218 0.515139 0.091 Uiso 1 1 calc R U . . .
C2_5 C 0.0161(3) -0.1268(3) 0.5531(2) 0.0682(17) Uani 1 1 d D . . . .
H2_5 H -0.039076 -0.142693 0.533212 0.082 Uiso 1 1 calc R U . . .
C3_5 C 0.0081(5) -0.1188(5) 0.6046(2) 0.096(3) Uani 1 1 d D . . . .
H3A_5 H 0.062986 -0.094589 0.625742 0.144 Uiso 1 1 calc R U . . .
H3B_5 H -0.026139 -0.174757 0.606099 0.144 Uiso 1 1 calc R U . . .
H3C_5 H -0.017815 -0.081694 0.615354 0.144 Uiso 1 1 calc R U . . .
C4_5 C 0.0408(5) -0.1956(4) 0.5317(4) 0.098(3) Uani 1 1 d D . . . .
H4A_5 H 0.039310 -0.203823 0.497289 0.147 Uiso 1 1 calc R U . . .
H4B_5 H 0.002216 -0.248431 0.535178 0.147 Uiso 1 1 calc R U . . .
H4C_5 H 0.096796 -0.179156 0.548877 0.147 Uiso 1 1 calc R U . . .
O1_6 O 0.6480(2) 0.6321(2) 0.57090(17) 0.0655(11) Uani 1 1 d D . . . .
C1_6 C 0.6728(3) 0.7132(4) 0.5654(3) 0.083(2) Uani 1 1 d D . . . .
H1A_6 H 0.646996 0.744113 0.585476 0.099 Uiso 1 1 calc R U . . .
H1B_6 H 0.653658 0.705493 0.531068 0.099 Uiso 1 1 calc R U . . .
C2_6 C 0.7656(3) 0.7639(3) 0.5806(3) 0.0882(14) Uani 1 1 d D . . . .
H2B_6 H 0.790824 0.772662 0.614447 0.106 Uiso 0.278(13) 1 calc R U P A 2
H2A_6 H 0.792007 0.730019 0.563087 0.106 Uiso 0.722(13) 1 calc R U P A 1
C3_6 C 0.7892(5) 0.8434(4) 0.5680(3) 0.0882(14) Uani 1 1 d D . . . .
H3A_6 H 0.846238 0.884050 0.585126 0.132 Uiso 1 1 calc R U . . .
H3B_6 H 0.752129 0.868135 0.577640 0.132 Uiso 1 1 calc R U . . .
H3C_6 H 0.784581 0.829496 0.532916 0.132 Uiso 1 1 calc R U . . .
C4_6 C 0.7897(6) 0.7831(6) 0.6345(3) 0.0882(14) Uani 0.722(13) 1 d D . P A 1
H4A_6 H 0.769015 0.730090 0.641474 0.132 Uiso 0.722(13) 1 calc R U P A 1
H4B_6 H 0.765838 0.818536 0.651583 0.132 Uiso 0.722(13) 1 calc R U P A 1
H4C_6 H 0.850049 0.813097 0.645469 0.132 Uiso 0.722(13) 1 calc R U P A 1
C1CL_8 C 0.51324(12) 0.83180(13) 0.57814(6) 0.084(2) Uani 1 1 d D . . . .
H1CL_8 H 0.477932 0.778298 0.583627 0.101 Uiso 1 1 calc R U . . .
Cl1_8 Cl 0.59945(12) 0.89594(13) 0.62687(6) 0.1096(7) Uani 1 1 d D . . . .
Cl3_8 Cl 0.45681(12) 0.88792(13) 0.57281(9) 0.1201(9) Uani 1 1 d D . . . .
Cl2_8 Cl 0.54784(11) 0.80896(10) 0.52475(5) 0.0824(5) Uani 1 1 d D . . . .
C1CL_9 C 0.5471(2) 0.9117(2) 0.79227(14) 0.177(6) Uani 1 1 d D . . . .
H1CL_9 H 0.520039 0.848485 0.781019 0.212 Uiso 1 1 calc R U . . .
Cl1_9 Cl 0.4750(3) 0.9479(4) 0.7792(3) 0.321(5) Uani 1 1 d D . . . .
Cl3_9 Cl 0.6274(3) 0.9491(2) 0.76316(13) 0.198(2) Uani 1 1 d D . . . .
Cl2_9 Cl 0.5882(4) 0.9538(4) 0.85509(12) 0.237(3) Uani 1 1 d D . . . .
C1CL_10 C -0.11626(19) 0.1203(2) 0.71097(12) 0.150(5) Uani 1 1 d D . . . .
H1CL_10 H -0.060724 0.170664 0.722982 0.179 Uiso 1 1 calc R U . . .
Cl1_10 Cl -0.1857(3) 0.1413(5) 0.6780(2) 0.306(5) Uani 1 1 d D . . . .
Cl3_10 Cl -0.1093(4) 0.0326(2) 0.67307(19) 0.281(4) Uani 1 1 d D . . . .
Cl2_10 Cl -0.1553(2) 0.0950(3) 0.75987(13) 0.1944(19) Uani 1 1 d D . . . .
C1CL_11 C 0.32726(12) 0.01383(15) 0.51431(9) 0.097(3) Uani 1 1 d D . . . .
H1CL_11 H 0.351103 0.076396 0.530731 0.116 Uiso 1 1 calc R U . . .
Cl1_11 Cl 0.24565(13) -0.02072(18) 0.46473(9) 0.1353(10) Uani 1 1 d D . . . .
Cl3_11 Cl 0.28963(15) -0.03879(17) 0.55490(10) 0.1317(10) Uani 1 1 d D . . . .
Cl2_11 Cl 0.40299(13) -0.01318(17) 0.49331(12) 0.1606(16) Uani 1 1 d D . . . .

loop_
_atom_site_aniso_label
_atom_site_aniso_U_11
_atom_site_aniso_U_22
_atom_site_aniso_U_33
_atom_site_aniso_U_23
_atom_site_aniso_U_13
_atom_site_aniso_U_12
O9B 0.051(2) 0.050(2) 0.107(3) 0.040(2) 0.022(2) 0.0230(19)
O8B 0.054(2) 0.043(2) 0.112(3) 0.035(2) 0.028(2) 0.0236(19)
O00D 0.047(2) 0.053(2) 0.135(4) 0.060(2) 0.026(2) 0.0169(19)
O10B 0.047(2) 0.053(2) 0.137(4) 0.055(2) 0.021(2) 0.0226(19)
O6B 0.049(3) 0.082(3) 0.116(4) 0.038(3) 0.023(2) 0.031(2)
N8B 0.038(2) 0.037(2) 0.094(3) 0.029(2) 0.021(2) 0.0176(19)
N9B 0.041(3) 0.045(3) 0.121(4) 0.041(3) 0.015(3) 0.018(2)
N10A 0.039(2) 0.042(2) 0.072(3) 0.025(2) 0.012(2) 0.017(2)
N10B 0.044(3) 0.060(3) 0.151(5) 0.067(3) 0.030(3) 0.032(3)
O7B 0.058(3) 0.064(3) 0.152(5) 0.045(3) 0.029(3) 0.039(2)
N7A 0.060(3) 0.073(3) 0.067(3) 0.030(2) 0.012(2) 0.036(3)
N5B 0.067(4) 0.066(3) 0.093(4) 0.041(3) 0.026(3) 0.025(3)
N6B 0.059(3) 0.057(3) 0.092(4) 0.030(3) 0.022(3) 0.030(3)
N9A 0.044(3) 0.039(2) 0.094(4) 0.031(2) 0.011(2) 0.015(2)
C73A 0.037(3) 0.051(3) 0.086(4) 0.030(3) 0.022(3) 0.023(3)
O2C 0.115(4) 0.054(3) 0.130(4) 0.047(3) 0.038(3) 0.040(3)
N8A 0.048(3) 0.056(3) 0.098(4) 0.035(3) 0.027(3) 0.024(3)
N7B 0.051(3) 0.048(3) 0.098(4) 0.034(2) 0.014(2) 0.025(2)
C77A 0.041(3) 0.045(3) 0.067(3) 0.016(2) 0.017(2) 0.022(2)
C74A 0.040(3) 0.049(3) 0.081(4) 0.027(3) 0.020(3) 0.012(3)
C9B 0.054(3) 0.047(3) 0.075(4) 0.029(3) 0.011(3) 0.019(3)
O5B 0.062(3) 0.090(4) 0.129(4) 0.054(3) 0.023(3) 0.022(3)
C66A 0.057(4) 0.045(3) 0.095(5) 0.032(3) 0.018(3) 0.021(3)
C65A 0.047(3) 0.048(3) 0.093(5) 0.033(3) 0.008(3) 0.013(3)
C10B 0.049(3) 0.045(3) 0.093(4) 0.038(3) 0.027(3) 0.017(3)
C11B 0.034(3) 0.050(3) 0.103(5) 0.042(3) 0.016(3) 0.019(3)
C76A 0.041(3) 0.043(3) 0.078(4) 0.027(3) 0.012(3) 0.010(2)
C69A 0.046(3) 0.038(3) 0.082(4) 0.016(2) 0.022(3) 0.023(2)
C51A 0.055(4) 0.057(3) 0.072(4) 0.024(3) 0.019(3) 0.014(3)
C64A 0.045(3) 0.061(4) 0.104(5) 0.037(3) 0.008(3) 0.021(3)
C75A 0.049(3) 0.047(3) 0.090(4) 0.032(3) 0.021(3) 0.017(3)
C70A 0.061(4) 0.049(3) 0.077(4) 0.022(3) 0.013(3) 0.026(3)
C72A 0.041(3) 0.068(4) 0.110(5) 0.033(3) 0.019(3) 0.030(3)
C71A 0.050(3) 0.057(3) 0.094(5) 0.027(3) 0.019(3) 0.029(3)
C80A 0.041(3) 0.063(4) 0.127(6) 0.064(4) 0.027(3) 0.028(3)
C79A 0.040(3) 0.046(3) 0.136(6) 0.052(3) 0.028(3) 0.023(3)
N6A 0.082(4) 0.077(4) 0.091(4) 0.034(3) 0.029(3) 0.046(4)
C7B 0.073(5) 0.084(5) 0.062(4) 0.025(3) 0.010(3) 0.042(4)
C42A 0.078(5) 0.062(4) 0.072(4) 0.028(3) 0.008(3) 0.029(4)
C68A 0.049(3) 0.047(3) 0.086(4) 0.029(3) 0.012(3) 0.017(3)
C78A 0.048(3) 0.037(3) 0.118(5) 0.039(3) 0.024(3) 0.020(3)
C50A 0.086(5) 0.048(3) 0.068(4) 0.031(3) 0.015(3) 0.027(3)
C52A 0.065(4) 0.072(4) 0.092(5) 0.033(3) 0.024(3) 0.034(4)
C67A 0.056(3) 0.054(3) 0.079(4) 0.030(3) 0.014(3) 0.028(3)
O4B 0.179(7) 0.056(3) 0.121(5) 0.038(3) 0.033(4) 0.035(4)
N3B 0.144(7) 0.081(5) 0.070(4) 0.022(3) 0.004(4) 0.033(5)
C59A 0.081(5) 0.054(3) 0.076(4) 0.024(3) 0.023(3) 0.035(4)
C8B 0.071(4) 0.064(4) 0.098(5) 0.046(3) 0.028(3) 0.039(3)
C49A 0.081(5) 0.067(4) 0.081(4) 0.029(3) 0.020(3) 0.044(4)
C60A 0.055(4) 0.044(3) 0.108(5) 0.040(3) 0.015(3) 0.020(3)
N5A 0.121(6) 0.076(4) 0.080(4) 0.027(3) 0.017(4) 0.004(4)
C47A 0.120(7) 0.058(4) 0.079(4) 0.032(3) 0.011(4) 0.050(4)
C023 0.057(4) 0.066(4) 0.131(6) 0.063(4) 0.041(4) 0.039(3)
C61A 0.047(4) 0.057(4) 0.129(6) 0.039(4) 0.020(4) 0.024(3)
N4B 0.130(6) 0.081(4) 0.085(4) 0.035(3) 0.020(4) 0.046(5)
C48A 0.064(4) 0.113(6) 0.083(5) 0.040(4) 0.013(3) 0.058(4)
C027 0.064(5) 0.078(5) 0.181(9) 0.084(5) 0.054(5) 0.035(4)
O3B 0.134(6) 0.097(4) 0.129(5) 0.047(4) 0.027(4) 0.048(4)
C58A 0.065(4) 0.052(3) 0.090(5) 0.032(3) 0.029(3) 0.028(3)
C53A 0.092(6) 0.062(4) 0.095(5) 0.032(4) 0.038(4) 0.016(4)
C46A 0.064(4) 0.068(4) 0.083(4) 0.033(3) 0.015(3) 0.036(3)
C63A 0.047(3) 0.051(3) 0.127(6) 0.044(4) 0.020(3) 0.015(3)
O1B 0.126(6) 0.096(4) 0.123(5) 0.034(4) 0.017(4) 0.035(4)
C43A 0.081(5) 0.072(5) 0.099(6) 0.041(4) 0.005(4) 0.021(4)
C44A 0.093(6) 0.066(4) 0.098(5) 0.043(4) 0.018(4) 0.030(4)
C57A 0.080(5) 0.059(4) 0.125(6) 0.044(4) 0.033(4) 0.037(4)
C45A 0.114(7) 0.065(4) 0.084(5) 0.030(3) 0.007(4) 0.046(4)
C62A 0.057(4) 0.077(5) 0.124(6) 0.047(4) 0.022(4) 0.031(4)
N4A 0.138(7) 0.098(5) 0.086(5) 0.043(4) 0.020(4) 0.040(5)
C55A 0.088(5) 0.049(3) 0.093(5) 0.033(3) 0.029(4) 0.037(4)
C6B 0.057(4) 0.077(5) 0.098(5) 0.042(4) 0.022(4) 0.015(4)
C41A 0.071(5) 0.100(6) 0.108(6) 0.047(5) 0.035(4) 0.037(5)
N1A 0.255(17) 0.128(9) 0.096(7) 0.056(6) 0.057(8) 0.073(11)
C37A 0.097(6) 0.104(6) 0.105(6) 0.048(5) 0.043(5) 0.072(5)
C56A 0.098(5) 0.058(4) 0.098(5) 0.041(3) 0.037(4) 0.039(4)
C54A 0.108(7) 0.055(4) 0.122(7) 0.040(4) 0.048(5) 0.024(4)
C02X 0.057(5) 0.088(5) 0.240(12) 0.102(7) 0.072(6) 0.037(4)
O1A 0.143(7) 0.143(7) 0.133(7) 0.051(5) 0.019(5) 0.033(6)
O1C 0.202(9) 0.118(6) 0.131(6) 0.053(4) 0.068(6) 0.052(6)
C5B 0.128(8) 0.085(6) 0.092(6) 0.022(4) 0.021(5) 0.047(6)
O2B 0.145(8) 0.169(8) 0.168(8) 0.046(6) 0.062(6) 0.067(7)
C24A 0.116(8) 0.086(6) 0.093(6) 0.039(4) 0.017(5) 0.021(6)
C26A 0.124(8) 0.091(6) 0.068(5) 0.036(4) 0.015(4) 0.047(6)
C27A 0.108(8) 0.131(8) 0.118(7) 0.073(6) 0.038(6) 0.060(7)
N1B 0.147(8) 0.120(7) 0.085(5) 0.029(4) 0.018(5) 0.060(6)
C36A 0.101(7) 0.101(7) 0.092(6) 0.032(5) 0.025(5) 0.038(6)
C40A 0.070(5) 0.169(10) 0.137(8) 0.065(7) 0.044(5) 0.074(6)
N2B 0.142(8) 0.099(6) 0.152(7) 0.071(5) 0.063(6) 0.061(6)
C23A 0.099(7) 0.143(10) 0.114(7) 0.070(7) 0.024(5) 0.051(7)
C33A 0.121(9) 0.088(7) 0.129(8) 0.038(5) 0.036(7) 0.027(7)
C3B 0.145(10) 0.101(7) 0.066(5) 0.026(4) 0.004(5) 0.056(7)
C4B 0.134(9) 0.076(6) 0.083(6) 0.026(4) 0.026(5) 0.019(6)
C28A 0.108(7) 0.112(7) 0.085(6) 0.040(5) 0.029(5) 0.041(6)
C25A 0.124(8) 0.110(7) 0.083(6) 0.033(5) 0.013(5) 0.039(6)
C35A 0.125(8) 0.084(6) 0.069(5) 0.027(4) 0.019(5) 0.018(6)
C32A 0.106(8) 0.101(7) 0.113(7) 0.035(5) 0.034(6) 0.022(6)
C5C 0.124(7) 0.052(4) 0.185(10) 0.072(5) 0.057(7) 0.048(5)
O2A 0.135(7) 0.190(10) 0.215(11) 0.122(9) 0.046(7) -0.006(7)
C29A 0.125(9) 0.103(7) 0.100(6) 0.032(5) 0.016(5) 0.053(7)
C03Q 0.112(7) 0.157(9) 0.185(11) 0.125(9) 0.085(7) 0.076(7)
C10A 0.179(11) 0.079(6) 0.075(5) 0.025(4) 0.019(6) 0.034(7)
C11A 0.135(9) 0.101(7) 0.104(7) 0.036(5) 0.026(6) 0.040(7)
C12A 0.144(11) 0.104(8) 0.134(9) 0.033(6) 0.006(8) 0.022(7)
C13A 0.174(12) 0.094(7) 0.134(9) 0.047(6) 0.078(9) 0.052(8)
C14A 0.162(10) 0.080(6) 0.089(6) 0.024(4) 0.041(6) 0.035(7)
C18A 0.174(12) 0.115(8) 0.113(8) 0.051(6) 0.065(8) 0.076(9)
N3A 0.176(9) 0.089(5) 0.087(5) 0.031(4) 0.046(6) 0.021(6)
C17A 0.227(18) 0.157(13) 0.105(8) 0.067(8) 0.044(9) 0.092(13)
C16A 0.258(18) 0.104(8) 0.135(10) 0.067(7) 0.087(11) 0.052(11)
C15A 0.218(14) 0.090(7) 0.113(8) 0.039(6) 0.079(9) 0.081(9)
C34A 0.122(9) 0.105(7) 0.121(8) 0.058(6) 0.018(6) 0.015(7)
C8C 0.189(12) 0.082(6) 0.206(12) 0.064(7) 0.128(11) 0.074(7)
C22A 0.161(12) 0.134(9) 0.110(8) 0.066(7) 0.039(7) 0.049(9)
C31A 0.096(7) 0.149(10) 0.131(8) 0.057(7) 0.052(6) 0.054(7)
C1B 0.142(10) 0.100(7) 0.058(5) 0.012(4) 0.012(5) 0.003(7)
C39A 0.093(7) 0.159(11) 0.184(11) 0.082(9) 0.077(7) 0.085(8)
C30A 0.101(7) 0.098(7) 0.125(8) 0.051(5) 0.042(6) 0.027(6)
C2B 0.136(10) 0.135(10) 0.130(9) 0.071(8) 0.067(8) 0.057(9)
C7C 0.151(10) 0.065(5) 0.234(14) 0.067(7) 0.046(9) 0.058(6)
C21A 0.118(9) 0.135(10) 0.206(14) 0.095(9) 0.085(9) 0.057(8)
C38A 0.147(11) 0.170(12) 0.171(11) 0.081(9) 0.082(9) 0.119(11)
C19A 0.133(10) 0.170(12) 0.127(8) 0.084(8) 0.068(7) 0.092(9)
C6C 0.173(12) 0.125(9) 0.206(14) 0.086(9) 0.000(11) 0.086(9)
C20A 0.148(11) 0.188(14) 0.161(11) 0.094(10) 0.088(9) 0.083(11)
C1A 0.27(2) 0.131(11) 0.048(5) 0.031(6) 0.010(8) -0.021(12)
C2A 0.201(14) 0.117(9) 0.102(8) 0.050(6) 0.033(8) 0.027(9)
C3A 0.35(3) 0.139(13) 0.195(16) 0.108(12) 0.101(19) 0.100(18)
C4A 0.206(15) 0.139(11) 0.136(10) 0.068(8) 0.079(10) 0.071(11)
C5A 0.181(13) 0.108(8) 0.063(5) 0.030(5) 0.002(6) 0.006(8)
C9A 0.132(9) 0.082(6) 0.087(6) 0.037(5) 0.000(5) 0.008(6)
N2A 0.181(10) 0.143(8) 0.071(5) 0.041(5) 0.009(5) 0.050(8)
C8A 0.175(12) 0.117(8) 0.076(6) 0.035(5) 0.035(7) 0.036(9)
C7A 0.201(14) 0.132(10) 0.098(7) 0.026(6) 0.016(7) 0.088(10)
C6A 0.171(12) 0.110(9) 0.102(7) 0.033(6) 0.006(7) 0.057(9)
C81 0.058(3) 0.072(3) 0.125(4) 0.048(3) 0.024(2) 0.010(2)
O1_1 0.203(10) 0.138(7) 0.116(6) 0.049(5) 0.043(6) 0.050(7)
O1_2 0.119(6) 0.114(5) 0.163(7) 0.061(5) 0.033(5) 0.010(5)
O1_3 0.143(6) 0.102(5) 0.153(6) 0.064(4) 0.039(5) 0.030(5)
O1_4 0.107(4) 0.098(4) 0.143(5) 0.059(3) 0.042(4) 0.076(3)
O1_5 0.052(2) 0.043(2) 0.119(4) 0.033(2) 0.017(2) 0.0133(19)
C1_5 0.062(4) 0.053(3) 0.122(6) 0.046(4) 0.020(4) 0.025(3)
C2_5 0.052(3) 0.049(3) 0.103(5) 0.034(3) 0.012(3) 0.018(3)
C3_5 0.080(5) 0.065(4) 0.132(7) 0.051(4) 0.014(5) 0.013(4)
C4_5 0.076(5) 0.047(4) 0.168(8) 0.048(4) 0.034(5) 0.017(4)
O1_6 0.041(2) 0.052(2) 0.106(3) 0.041(2) 0.019(2) 0.0135(18)
C1_6 0.045(4) 0.084(5) 0.114(6) 0.048(4) 0.010(3) 0.016(3)
C2_6 0.058(3) 0.072(3) 0.125(4) 0.048(3) 0.024(2) 0.010(2)
C3_6 0.058(3) 0.072(3) 0.125(4) 0.048(3) 0.024(2) 0.010(2)
C4_6 0.058(3) 0.072(3) 0.125(4) 0.048(3) 0.024(2) 0.010(2)
C1CL_8 0.065(4) 0.057(4) 0.113(6) 0.022(4) 0.022(4) 0.015(3)
Cl1_8 0.1026(15) 0.0777(12) 0.1181(17) 0.0325(11) 0.0208(12) 0.0138(11)
Cl3_8 0.0991(16) 0.0864(14) 0.198(3) 0.0593(15) 0.0577(16) 0.0522(13)
Cl2_8 0.0917(12) 0.0624(9) 0.1081(13) 0.0431(9) 0.0336(10) 0.0377(9)
C1CL_9 0.210(16) 0.112(9) 0.186(14) 0.053(9) 0.025(12) 0.054(10)
Cl1_9 0.288(8) 0.252(7) 0.528(15) 0.225(9) 0.079(9) 0.166(7)
Cl3_9 0.221(4) 0.122(2) 0.171(3) 0.031(2) 0.072(3) 0.008(3)
Cl2_9 0.319(7) 0.208(5) 0.137(3) 0.051(3) 0.063(4) 0.079(5)
C1CL_10 0.124(9) 0.135(10) 0.176(12) 0.079(9) 0.024(8) 0.031(8)
Cl1_10 0.131(3) 0.599(14) 0.339(8) 0.344(10) 0.112(4) 0.179(6)
Cl3_10 0.369(9) 0.095(2) 0.307(7) 0.050(3) 0.143(7) 0.036(4)
Cl2_10 0.143(3) 0.247(5) 0.191(4) 0.130(4) 0.064(3) 0.045(3)
C1CL_11 0.054(4) 0.057(4) 0.185(9) 0.033(4) 0.031(5) 0.035(3)
Cl1_11 0.0991(17) 0.1051(17) 0.173(3) 0.0278(16) 0.0090(16) 0.0358(14)
Cl3_11 0.1106(18) 0.1199(18) 0.229(3) 0.105(2) 0.086(2) 0.0736(16)
Cl2_11 0.1039(17) 0.133(2) 0.356(5) 0.164(3) 0.133(3) 0.0896(17)

loop_
_atom_type_symbol
_atom_type_description
_atom_type_scat_dispersion_real
_atom_type_scat_dispersion_imag
_atom_type_scat_source
C C 0.0181 0.0091 'International Tables Vol C Tables 4.2.6.8 and 6.1.1.4'
H H 0.0000 0.0000 'International Tables Vol C Tables 4.2.6.8 and 6.1.1.4'
Cl Cl 0.3639 0.7018 'International Tables Vol C Tables 4.2.6.8 and 6.1.1.4'
N N 0.0311 0.0180 'International Tables Vol C Tables 4.2.6.8 and 6.1.1.4'
O O 0.0492 0.0322 'International Tables Vol C Tables 4.2.6.8 and 6.1.1.4'

loop_
_geom_angle_atom_site_label_1
_geom_angle_atom_site_label_2
_geom_angle_atom_site_label_3
_geom_angle
_geom_angle_site_symmetry_1
_geom_angle_site_symmetry_3
_geom_angle_publ_flag
C80A O00D C023 116.3(4) . . ?
C9B N8B H8B 115.8 . . ?
C9B N8B C69A 128.4(5) . . ?
C69A N8B H8B 115.8 . . ?
N10B N9B H9B 120.8 . . ?
C10B N9B H9B 120.8 . . ?
C10B N9B N10B 118.3(5) . . ?
C76A N10A C77A 116.5(4) . . ?
N9B N10B H10B 121.5 . . ?
C11B N10B N9B 116.9(4) . . ?
C11B N10B H10B 121.5 . . ?
C49A N7A C50A 117.7(6) . . ?
C42A N5B H5B 116.5 . . ?
C42A N5B C6B 126.9(6) . . ?
C6B N5B H5B 116.5 . . ?
C51A N6B H6B 114.8 . . ?
C7B N6B H6B 114.8 . . ?
C7B N6B C51A 130.4(6) . . ?
C67A N9A C68A 116.4(5) . . ?
C77A C73A C72A 118.4(5) . . ?
C74A C73A C77A 120.1(5) . . ?
C74A C73A C72A 121.5(5) . . ?
C56A O2C C5C 124.9(6) . . ?
C58A N8A C59A 116.2(5) . . ?
C8B N7B H7B 114.4 . . ?
C8B N7B C60A 131.2(6) . . ?
C60A N7B H7B 114.4 . . ?
N10A C77A C73A 121.1(5) . . ?
N10A C77A C69A 119.8(5) . . ?
C69A C77A C73A 119.2(5) . . ?
C73A C74A C75A 117.8(5) . . ?
O1_6 C74A C73A 117.7(5) . . ?
O1_6 C74A C75A 124.5(5) . . ?
O8B C9B N8B 123.6(5) . . ?
O8B C9B C67A 121.0(5) . . ?
N8B C9B C67A 115.4(5) . . ?
C65A C66A H66A 120.3 . . ?
C65A C66A C67A 119.5(6) . . ?
C67A C66A H66A 120.3 . . ?
C66A C65A C64A 120.0(5) . . ?
C66A C65A O1_5 124.1(6) . . ?
O1_5 C65A C64A 115.9(5) . . ?
O9B C10B N9B 123.3(6) . . ?
O9B C10B C76A 124.3(5) . . ?
N9B C10B C76A 112.3(5) . . ?
O10B C11B N10B 121.6(5) . . ?
O10B C11B C78A 121.6(5) . . ?
N10B C11B C78A 116.8(5) . . ?
N10A C76A C10B 118.3(5) . . ?
N10A C76A C75A 126.0(5) . . ?
C75A C76A C10B 115.6(5) . . ?
C77A C69A N8B 115.5(5) . . ?
C70A C69A N8B 122.5(5) . . ?
C70A C69A C77A 121.9(5) . . ?
N6B C51A C59A 112.8(5) . . ?
C52A C51A N6B 127.4(6) . . ?
C52A C51A C59A 119.8(6) . . ?
C65A C64A C68A 116.8(6) . . ?
C65A C64A C63A 123.2(6) . . ?
C68A C64A C63A 119.9(6) . . ?
C74A C75A C76A 118.4(5) . . ?
C74A C75A H75A 120.8 . . ?
C76A C75A H75A 120.8 . . ?
C69A C70A H70A 120.5 . . ?
C69A C70A C71A 119.0(5) . . ?
C71A C70A H70A 120.5 . . ?
C73A C72A H72A 120.9 . . ?
C71A C72A C73A 118.1(5) . . ?
C71A C72A H72A 120.9 . . ?
C70A C71A H71A 118.4 . . ?
C72A C71A C70A 123.1(6) . . ?
C72A C71A H71A 118.4 . . ?
O00D C80A C78A 116.8(5) . 2_566 ?
C79A C80A O00D 124.1(5) . . ?
C79A C80A C78A 119.0(5) . 2_566 ?
C80A C79A H79A 118.2 . . ?
C80A C79A C78A 123.5(5) . . ?
C78A C79A H79A 118.2 . . ?
C41A N6A C37A 118.9(7) . . ?
O6B C7B N6B 123.7(7) . . ?
O6B C7B C49A 123.9(6) . . ?
N6B C7B C49A 112.2(6) . . ?
N5B C42A C50A 114.0(6) . . ?
C43A C42A N5B 127.8(7) . . ?
C43A C42A C50A 118.2(7) . . ?
N9A C68A C64A 124.0(6) . . ?
N9A C68A C60A 117.8(5) . . ?
C64A C68A C60A 118.1(6) . . ?
C80A C78A C11B 125.6(5) 2_566 . ?
C79A C78A C11B 116.9(5) . . ?
C79A C78A C80A 117.4(5) . 2_566 ?
N7A C50A C42A 117.6(6) . . ?
N7A C50A C46A 122.2(6) . . ?
C42A C50A C46A 120.2(6) . . ?
C51A C52A H52A 119.9 . . ?
C51A C52A C53A 120.2(7) . . ?
C53A C52A H52A 119.9 . . ?
N9A C67A C9B 117.0(5) . . ?
N9A C67A C66A 123.1(6) . . ?
C66A C67A C9B 119.8(5) . . ?
C3B N3B H3B 114.3 . . ?
C3B N3B C28A 131.5(10) . . ?
C28A N3B H3B 114.3 . . ?
N8A C59A C51A 117.1(5) . . ?
N8A C59A C55A 125.0(7) . . ?
C55A C59A C51A 117.9(6) . . ?
O7B C8B N7B 123.1(6) . . ?
O7B C8B C58A 124.6(6) . . ?
N7B C8B C58A 112.3(6) . . ?
N7A C49A C7B 118.1(6) . . ?
N7A C49A C48A 122.5(7) . . ?
C48A C49A C7B 119.3(7) . . ?
N7B C60A C68A 114.5(5) . . ?
C61A C60A N7B 124.6(6) . . ?
C61A C60A C68A 120.9(5) . . ?
C35A N5A C36A 117.3(9) . . ?
C48A C47A C46A 120.7(7) . . ?
C48A C47A O1_4 124.3(8) . . ?
O1_4 C47A C46A 115.0(6) . . ?
O00D C023 H02A 110.2 . . ?
O00D C023 H02B 110.2 . . ?
O00D C023 C027 107.7(5) . . ?
H02A C023 H02B 108.5 . . ?
C027 C023 H02A 110.2 . . ?
C027 C023 H02B 110.2 . . ?
C60A C61A H61A 120.2 . . ?
C60A C61A C62A 119.6(6) . . ?
C62A C61A H61A 120.2 . . ?
C5B N4B H4B 119.6 . . ?
C4B N4B H4B 119.6 . . ?
C4B N4B C5B 120.9(8) . . ?
C49A C48A H48A 120.5 . . ?
C47A C48A C49A 119.1(7) . . ?
C47A C48A H48A 120.5 . . ?
C023 C027 H027 109.5 . . ?
C02X C027 C023 109.8(8) . . ?
C02X C027 H027 109.5 . . ?
C02X C027 C03Q 111.3(8) . . ?
C03Q C027 C023 107.0(6) . . ?
C03Q C027 H027 109.5 . . ?
N8A C58A C8B 115.6(5) . . ?
N8A C58A C57A 124.4(6) . . ?
C57A C58A C8B 119.9(6) . . ?
C52A C53A H53A 119.1 . . ?
C54A C53A C52A 121.9(7) . . ?
C54A C53A H53A 119.1 . . ?
C50A C46A C45A 116.6(7) . . ?
C47A C46A C50A 117.8(6) . . ?
C47A C46A C45A 125.5(7) . . ?
C64A C63A H63A 120.1 . . ?
C62A C63A C64A 119.7(6) . . ?
C62A C63A H63A 120.1 . . ?
C42A C43A H43A 117.9 . . ?
C42A C43A C44A 124.2(8) . . ?
C44A C43A H43A 117.9 . . ?
C43A C44A H44A 120.2 . . ?
C45A C44A C43A 119.5(7) . . ?
C45A C44A H44A 120.2 . . ?
C58A C57A H57A 120.6 . . ?
C56A C57A C58A 118.8(7) . . ?
C56A C57A H57A 120.6 . . ?
C46A C45A H45A 119.4 . . ?
C44A C45A C46A 121.1(7) . . ?
C44A C45A H45A 119.4 . . ?
C61A C62A H62A 119.2 . . ?
C63A C62A C61A 121.5(6) . . ?
C63A C62A H62A 119.2 . . ?
C26A N4A C27A 120.6(9) . . ?
C59A C55A C56A 116.0(6) . . ?
C54A C55A C59A 120.1(7) . . ?
C54A C55A C56A 123.8(6) . . ?
N5B C6B C41A 112.4(6) . . ?
O5B C6B N5B 125.4(7) . . ?
O5B C6B C41A 122.2(7) . . ?
N6A C41A C6B 118.1(7) . . ?
N6A C41A C40A 125.4(9) . . ?
C40A C41A C6B 116.5(9) . . ?
O1A N1A O2A 126.2(16) . . ?
O1A N1A C1A 118.0(16) . . ?
O2A N1A C1A 115.7(13) . . ?
N6A C37A C5B 117.5(7) . . ?
N6A C37A C38A 118.7(10) . . ?
C38A C37A C5B 123.8(10) . . ?
O2C C56A C57A 125.6(7) . . ?
O2C C56A C55A 115.2(7) . . ?
C57A C56A C55A 119.2(6) . . ?
C53A C54A C55A 119.8(7) . . ?
C53A C54A H54A 120.1 . . ?
C55A C54A H54A 120.1 . . ?
C027 C02X H02C 109.5 . . ?
C027 C02X H02D 109.5 . . ?
C027 C02X H02E 109.5 . . ?
H02C C02X H02D 109.5 . . ?
H02C C02X H02E 109.5 . . ?
H02D C02X H02E 109.5 . . ?
C15A O1C C1C 123.9(9) . . ?
N4B C5B C37A 114.8(8) . . ?
N4B C5B H5BA 108.6 . . ?
N4B C5B H5BB 108.6 . . ?
C37A C5B H5BA 108.6 . . ?
C37A C5B H5BB 108.6 . . ?
H5BA C5B H5BB 107.5 . . ?
C23A C24A C25A 120.1(9) . . ?
O1_3 C24A C23A 121.5(11) . . ?
O1_3 C24A C25A 118.4(11) . . ?
N4A C26A C3B 118.9(9) . . ?
N4A C26A C25A 121.8(10) . . ?
C25A C26A C3B 119.3(10) . . ?
N4A C27A C23A 121.3(11) . . ?
N4A C27A C19A 119.9(11) . . ?
C19A C27A C23A 118.9(11) . . ?
C10A N1B H1B 115.8 . . ?
C1B N1B H1B 115.8 . . ?
C1B N1B C10A 128.4(10) . . ?
C28A C36A N5A 114.9(9) . . ?
C32A C36A N5A 122.2(10) . . ?
C32A C36A C28A 122.9(11) . . ?
C41A C40A H40A 123.7 . . ?
C41A C40A C39A 112.6(10) . . ?
C39A C40A H40A 123.7 . . ?
C2B N2B H2B 115.4 . . ?
C2B N2B C19A 129.2(11) . . ?
C19A N2B H2B 115.4 . . ?
C24A C23A C27A 118.8(10) . . ?
C24A C23A C22A 122.1(12) . . ?
C22A C23A C27A 119.1(12) . . ?
C34A C33A C32A 116.0(11) . . ?
O1_2 C33A C32A 119.2(12) . . ?
O1_2 C33A C34A 124.8(10) . . ?
N3B C3B C26A 113.8(10) . . ?
O3B C3B N3B 124.9(12) . . ?
O3B C3B C26A 121.3(10) . . ?
O4B C4B N4B 121.0(12) . . ?
O4B C4B C35A 121.6(10) . . ?
N4B C4B C35A 117.4(8) . . ?
N3B C28A C36A 118.4(10) . . ?
C29A C28A N3B 124.6(10) . . ?
C29A C28A C36A 116.7(10) . . ?
C24A C25A H25A 121.4 . . ?
C26A C25A C24A 117.3(10) . . ?
C26A C25A H25A 121.4 . . ?
N5A C35A C4B 119.9(9) . . ?
N5A C35A C34A 121.9(12) . . ?
C34A C35A C4B 118.1(10) . . ?
C36A C32A C33A 121.5(12) . . ?
C36A C32A C31A 117.4(11) . . ?
C33A C32A C31A 121.0(11) . . ?
O2C C5C C8C 107.1(9) . . ?
O2C C5C C7C 98.4(8) . . ?
C8C C5C C7C 109.3(9) . . ?
C6C C5C O2C 110.5(9) . . ?
C6C C5C C8C 120.3(12) . . ?
C6C C5C C7C 109.0(9) . . ?
C28A C29A H29A 117.8 . . ?
C28A C29A C30A 124.4(10) . . ?
C30A C29A H29A 117.8 . . ?
C027 C03Q H03A 109.5 . . ?
C027 C03Q H03B 109.5 . . ?
C027 C03Q H03C 109.5 . . ?
H03A C03Q H03B 109.5 . . ?
H03A C03Q H03C 109.5 . . ?
H03B C03Q H03C 109.5 . . ?
C11A C10A N1B 123.8(6) . . ?
C11A C10A C18A 120.0 . . ?
C18A C10A N1B 115.6(6) . . ?
C10A C11A H11A 120.0 . . ?
C12A C11A C10A 120.0 . . ?
C12A C11A H11A 120.0 . . ?
C11A C12A H12A 120.0 . . ?
C13A C12A C11A 120.0 . . ?
C13A C12A H12A 120.0 . . ?
C12A C13A H13A 120.0 . . ?
C12A C13A C14A 120.0 . . ?
C14A C13A H13A 120.0 . . ?
C18A C14A C13A 120.0 . . ?
C14A C18A C10A 120.0 . . ?
C14A C18A N3A 120.0 . . ?
N3A C18A C10A 120.0 . . ?
C17A N3A C18A 120.0 . . ?
N3A C17A C2B 109.6(8) . . ?
C16A C17A N3A 120.0 . . ?
C16A C17A C2B 129.9(7) . . ?
C17A C16A H16A 120.0 . . ?
C17A C16A C15A 120.0 . . ?
C15A C16A H16A 120.0 . . ?
O1C C15A C14A 116.2(6) . . ?
O1C C15A C16A 123.7(6) . . ?
C16A C15A C14A 120.0 . . ?
C33A C34A C35A 120.7(11) . . ?
C33A C34A H34A 119.7 . . ?
C35A C34A H34A 119.7 . . ?
C5C C8C H8CA 109.5 . . ?
C5C C8C H8CB 109.5 . . ?
C5C C8C H8CC 109.5 . . ?
H8CA C8C H8CB 109.5 . . ?
H8CA C8C H8CC 109.5 . . ?
H8CB C8C H8CC 109.5 . . ?
C23A C22A H22A 120.9 . . ?
C23A C22A C21A 118.1(13) . . ?
C21A C22A H22A 120.9 . . ?
C32A C31A H31A 118.8 . . ?
C30A C31A C32A 122.5(11) . . ?
C30A C31A H31A 118.8 . . ?
O1B C1B N1B 127.3(11) . . ?
O1B C1B C8A 116.8(14) . . ?
N1B C1B C8A 115.9(12) . . ?
C40A C39A H39A 119.6 . . ?
C38A C39A C40A 120.8(10) . . ?
C38A C39A H39A 119.6 . . ?
C29A C30A H30A 122.0 . . ?
C31A C30A C29A 116.0(11) . . ?
C31A C30A H30A 122.0 . . ?
O2B C2B N2B 129.6(14) . . ?
O2B C2B C17A 111.5(12) . . ?
N2B C2B C17A 118.8(13) . . ?
C5C C7C H7CA 109.5 . . ?
C5C C7C H7CB 109.5 . . ?
C5C C7C H7CC 109.5 . . ?
H7CA C7C H7CB 109.5 . . ?
H7CA C7C H7CC 109.5 . . ?
H7CB C7C H7CC 109.5 . . ?
C22A C21A H21A 118.5 . . ?
C20A C21A C22A 123.0(13) . . ?
C20A C21A H21A 118.5 . . ?
C37A C38A H38A 118.2 . . ?
C39A C38A C37A 123.6(12) . . ?
C39A C38A H38A 118.2 . . ?
C27A C19A N2B 113.6(11) . . ?
C20A C19A C27A 123.3(14) . . ?
C20A C19A N2B 123.0(13) . . ?
C5C C6C H6CA 109.5 . . ?
C5C C6C H6CB 109.5 . . ?
C5C C6C H6CC 109.5 . . ?
H6CA C6C H6CB 109.5 . . ?
H6CA C6C H6CC 109.5 . . ?
H6CB C6C H6CC 109.5 . . ?
C21A C20A H20A 121.3 . . ?
C19A C20A C21A 117.4(15) . . ?
C19A C20A H20A 121.3 . . ?
C2A C1A N1A 114.1(8) . . ?
C2A C1A C9A 120.0 . . ?
C9A C1A N1A 124.9(8) . . ?
C1A C2A H2A 120.0 . . ?
C3A C2A C1A 120.0 . . ?
C3A C2A H2A 120.0 . . ?
C2A C3A H3A 120.0 . . ?
C2A C3A C4A 120.0 . . ?
C4A C3A H3A 120.0 . . ?
C3A C4A H4A 120.0 . . ?
C3A C4A C5A 120.0 . . ?
C5A C4A H4A 120.0 . . ?
C9A C5A C4A 120.0 . . ?
C5A C9A C1A 120.0 . . ?
N2A C9A C1A 120.0 . . ?
N2A C9A C5A 120.0 . . ?
C9A N2A C8A 120.0 . . ?
N2A C8A C1B 116.4(9) . . ?
N2A C8A C7A 120.0 . . ?
C7A C8A C1B 123.5(9) . . ?
C8A C7A H7A 120.0 . . ?
C6A C7A C8A 120.0 . . ?
C6A C7A H7A 120.0 . . ?
C7A C6A C5A 120.0 . . ?
O1_1 C6A C5A 115.3(6) . . ?
O1_1 C6A C7A 124.0(7) . . ?
C4C C1C O1C 107.7(12) . . ?
C3C C1C O1C 96.3(11) . . ?
C3C C1C C4C 110.3(13) . . ?
C2C C1C O1C 109.2(12) . . ?
C2C C1C C4C 119.0(15) . . ?
C2C C1C C3C 111.9(14) . . ?
H81A C81 H81B 109.5 . . ?
H81A C81 H81C 109.5 . . ?
H81B C81 H81C 109.5 . . ?
C2_6 C81 H81A 109.5 . . ?
C2_6 C81 H81B 109.5 . . ?
C2_6 C81 H81C 109.5 . . ?
C6A O1_1 C1_1 121.5(9) . . ?
O1_1 C1_1 C2_1 113.3(10) . . ?
C3_1 C2_1 C1_1 104.5(13) . . ?
C4_1 C2_1 C1_1 116.4(12) . . ?
C4_1 C2_1 C3_1 111.8(10) . . ?
C33A O1_2 C1_2 119.8(10) . . ?
O1_2 C1_2 C2_2 109.0(9) . . ?
C1_2 C2_2 C3_2 118.0(14) . . ?
C1_2 C2_2 C4_2 112.6(14) . . ?
C3_2 C2_2 C4_2 114.5(11) . . ?
C24A O1_3 C1_3 123.0(9) . . ?
O1_3 C1_3 C2_3 112.9(8) . . ?
C3_3 C2_3 C1_3 106.5(13) . . ?
C3_3 C2_3 C4_3 110.9(10) . . ?
C4_3 C2_3 C1_3 106.8(10) . . ?
C47A O1_4 C1_4 121.3(6) . . ?
O1_4 C1_4 C2_4 111.3(6) . . ?
C3_4 C2_4 C1_4 109.4(8) . . ?
C4_4 C2_4 C1_4 109.0(8) . . ?
C4_4 C2_4 C3_4 111.0(8) . . ?
C65A O1_5 C1_5 118.5(4) . . ?
O1_5 C1_5 H1A_5 109.8 . . ?
O1_5 C1_5 H1B_5 109.8 . . ?
O1_5 C1_5 C2_5 109.3(4) . . ?
H1A_5 C1_5 H1B_5 108.3 . . ?
C2_5 C1_5 H1A_5 109.8 . . ?
C2_5 C1_5 H1B_5 109.8 . . ?
C1_5 C2_5 H2_5 108.0 . . ?
C1_5 C2_5 C3_5 112.8(5) . . ?
C3_5 C2_5 H2_5 108.0 . . ?
C4_5 C2_5 C1_5 108.7(4) . . ?
C4_5 C2_5 H2_5 108.0 . . ?
C4_5 C2_5 C3_5 111.3(6) . . ?
C2_5 C3_5 H3A_5 109.5 . . ?
C2_5 C3_5 H3B_5 109.5 . . ?
C2_5 C3_5 H3C_5 109.5 . . ?
H3A_5 C3_5 H3B_5 109.5 . . ?
H3A_5 C3_5 H3C_5 109.5 . . ?
H3B_5 C3_5 H3C_5 109.5 . . ?
C2_5 C4_5 H4A_5 109.5 . . ?
C2_5 C4_5 H4B_5 109.5 . . ?
C2_5 C4_5 H4C_5 109.5 . . ?
H4A_5 C4_5 H4B_5 109.5 . . ?
H4A_5 C4_5 H4C_5 109.5 . . ?
H4B_5 C4_5 H4C_5 109.5 . . ?
C74A O1_6 C1_6 119.1(4) . . ?
O1_6 C1_6 H1A_6 109.6 . . ?
O1_6 C1_6 H1B_6 109.6 . . ?
O1_6 C1_6 C2_6 110.2(4) . . ?
H1A_6 C1_6 H1B_6 108.1 . . ?
C2_6 C1_6 H1A_6 109.6 . . ?
C2_6 C1_6 H1B_6 109.6 . . ?
C81 C2_6 C1_6 97.9(11) . . ?
C81 C2_6 H2B_6 115.3 . . ?
C81 C2_6 C3_6 102.9(11) . . ?
C1_6 C2_6 H2B_6 115.3 . . ?
C1_6 C2_6 H2A_6 109.9 . . ?
C1_6 C2_6 C3_6 108.1(5) . . ?
C3_6 C2_6 H2B_6 115.3 . . ?
C3_6 C2_6 H2A_6 109.9 . . ?
C4_6 C2_6 C1_6 107.0(6) . . ?
C4_6 C2_6 H2A_6 109.9 . . ?
C4_6 C2_6 C3_6 112.0(6) . . ?
C2_6 C3_6 H3A_6 109.5 . . ?
C2_6 C3_6 H3B_6 109.5 . . ?
C2_6 C3_6 H3C_6 109.5 . . ?
H3A_6 C3_6 H3B_6 109.5 . . ?
H3A_6 C3_6 H3C_6 109.5 . . ?
H3B_6 C3_6 H3C_6 109.5 . . ?
C2_6 C4_6 H4A_6 109.5 . . ?
C2_6 C4_6 H4B_6 109.5 . . ?
C2_6 C4_6 H4C_6 109.5 . . ?
H4A_6 C4_6 H4B_6 109.5 . . ?
H4A_6 C4_6 H4C_6 109.5 . . ?
H4B_6 C4_6 H4C_6 109.5 . . ?
Cl1_8 C1CL_8 H1CL_8 110.2 . . ?
Cl1_8 C1CL_8 Cl2_8 108.66(8) . . ?
Cl3_8 C1CL_8 H1CL_8 110.2 . . ?
Cl3_8 C1CL_8 Cl1_8 108.69(9) . . ?
Cl3_8 C1CL_8 Cl2_8 108.72(8) . . ?
Cl2_8 C1CL_8 H1CL_8 110.2 . . ?
Cl1_9 C1CL_9 H1CL_9 110.4 . . ?
Cl1_9 C1CL_9 Cl3_9 108.58(9) . . ?
Cl3_9 C1CL_9 H1CL_9 110.4 . . ?
Cl2_9 C1CL_9 H1CL_9 110.4 . . ?
Cl2_9 C1CL_9 Cl1_9 108.60(9) . . ?
Cl2_9 C1CL_9 Cl3_9 108.55(9) . . ?
Cl1_10 C1CL_10 H1CL_10 110.3 . . ?
Cl1_10 C1CL_10 Cl3_10 108.60(9) . . ?
Cl1_10 C1CL_10 Cl2_10 108.60(9) . . ?
Cl3_10 C1CL_10 H1CL_10 110.3 . . ?
Cl3_10 C1CL_10 Cl2_10 108.63(9) . . ?
Cl2_10 C1CL_10 H1CL_10 110.3 . . ?
Cl1_11 C1CL_11 H1CL_11 110.3 . . ?
Cl3_11 C1CL_11 H1CL_11 110.3 . . ?
Cl3_11 C1CL_11 Cl1_11 108.65(9) . . ?
Cl3_11 C1CL_11 Cl2_11 108.64(8) . . ?
Cl2_11 C1CL_11 H1CL_11 110.3 . . ?
Cl2_11 C1CL_11 Cl1_11 108.62(9) . . ?

loop_
_geom_bond_atom_site_label_1
_geom_bond_atom_site_label_2
_geom_bond_distance
_geom_bond_site_symmetry_2
_geom_bond_publ_flag
O9B C10B 1.198(7) . ?
O8B C9B 1.220(7) . ?
O00D C80A 1.360(7) . ?
O00D C023 1.451(7) . ?
O10B C11B 1.219(7) . ?
O6B C7B 1.235(8) . ?
N8B H8B 0.8800 . ?
N8B C9B 1.357(7) . ?
N8B C69A 1.421(7) . ?
N9B H9B 0.8800 . ?
N9B N10B 1.394(7) . ?
N9B C10B 1.344(8) . ?
N10A C77A 1.370(7) . ?
N10A C76A 1.306(7) . ?
N10B H10B 0.8800 . ?
N10B C11B 1.341(7) . ?
O7B C8B 1.224(8) . ?
N7A C50A 1.375(8) . ?
N7A C49A 1.314(9) . ?
N5B H5B 0.8800 . ?
N5B C42A 1.379(9) . ?
N5B C6B 1.386(10) . ?
N6B H6B 0.8800 . ?
N6B C51A 1.384(8) . ?
N6B C7B 1.379(9) . ?
N9A C68A 1.343(8) . ?
N9A C67A 1.343(8) . ?
C73A C77A 1.423(8) . ?
C73A C74A 1.377(8) . ?
C73A C72A 1.467(8) . ?
O2C C56A 1.340(8) . ?
O2C C5C 1.483(11) . ?
N8A C59A 1.336(9) . ?
N8A C58A 1.333(8) . ?
N7B H7B 0.8800 . ?
N7B C8B 1.367(8) . ?
N7B C60A 1.401(8) . ?
C77A C69A 1.417(8) . ?
C74A C75A 1.382(9) . ?
C74A O1_6 1.338(7) . ?
C9B C67A 1.488(9) . ?
O5B C6B 1.224(8) . ?
C66A H66A 0.9500 . ?
C66A C65A 1.348(9) . ?
C66A C67A 1.398(9) . ?
C65A C64A 1.390(9) . ?
C65A O1_5 1.356(7) . ?
C10B C76A 1.515(9) . ?
C11B C78A 1.482(8) . ?
C76A C75A 1.392(8) . ?
C69A C70A 1.357(8) . ?
C51A C52A 1.379(10) . ?
C51A C59A 1.450(10) . ?
C64A C68A 1.413(9) . ?
C64A C63A 1.435(9) . ?
C75A H75A 0.9500 . ?
C70A H70A 0.9500 . ?
C70A C71A 1.405(9) . ?
C72A H72A 0.9500 . ?
C72A C71A 1.366(9) . ?
C71A H71A 0.9500 . ?
C80A C79A 1.341(8) . ?
C80A C78A 1.440(8) 2_566 ?
C79A H79A 0.9500 . ?
C79A C78A 1.398(8) . ?
N6A C41A 1.344(10) . ?
N6A C37A 1.346(10) . ?
C7B C49A 1.480(10) . ?
C42A C50A 1.421(10) . ?
C42A C43A 1.351(10) . ?
C68A C60A 1.428(9) . ?
C50A C46A 1.426(9) . ?
C52A H52A 0.9500 . ?
C52A C53A 1.381(11) . ?
O4B C4B 1.245(11) . ?
N3B H3B 0.8800 . ?
N3B C3B 1.363(13) . ?
N3B C28A 1.378(13) . ?
C59A C55A 1.416(9) . ?
C8B C58A 1.492(10) . ?
C49A C48A 1.429(10) . ?
C60A C61A 1.376(9) . ?
N5A C36A 1.435(13) . ?
N5A C35A 1.290(12) . ?
C47A C48A 1.353(11) . ?
C47A C46A 1.365(11) . ?
C47A O1_4 1.355(9) . ?
C023 H02A 0.9900 . ?
C023 H02B 0.9900 . ?
C023 C027 1.569(10) . ?
C61A H61A 0.9500 . ?
C61A C62A 1.415(10) . ?
N4B H4B 0.8800 . ?
N4B C5B 1.391(13) . ?
N4B C4B 1.356(13) . ?
C48A H48A 0.9500 . ?
C027 H027 1.0000 . ?
C027 C02X 1.479(15) . ?
C027 C03Q 1.492(12) . ?
O3B C3B 1.194(12) . ?
C58A C57A 1.398(9) . ?
C53A H53A 0.9500 . ?
C53A C54A 1.372(13) . ?
C46A C45A 1.463(11) . ?
C63A H63A 0.9500 . ?
C63A C62A 1.351(10) . ?
O1B C1B 1.238(15) . ?
C43A H43A 0.9500 . ?
C43A C44A 1.377(12) . ?
C44A H44A 0.9500 . ?
C44A C45A 1.345(12) . ?
C57A H57A 0.9500 . ?
C57A C56A 1.370(11) . ?
C45A H45A 0.9500 . ?
C62A H62A 0.9500 . ?
N4A C26A 1.343(12) . ?
N4A C27A 1.365(14) . ?
C55A C56A 1.423(11) . ?
C55A C54A 1.405(12) . ?
C6B C41A 1.514(12) . ?
C41A C40A 1.368(12) . ?
N1A O1A 1.201(15) . ?
N1A O2A 1.229(19) . ?
N1A C1A 1.480(16) . ?
C37A C5B 1.497(14) . ?
C37A C38A 1.374(14) . ?
C54A H54A 0.9500 . ?
C02X H02C 0.9800 . ?
C02X H02D 0.9800 . ?
C02X H02E 0.9800 . ?
O1C C15A 1.373(10) . ?
O1C C1C 1.514(16) . ?
C5B H5BA 0.9900 . ?
C5B H5BB 0.9900 . ?
O2B C2B 1.232(15) . ?
C24A C23A 1.369(15) . ?
C24A C25A 1.452(16) . ?
C24A O1_3 1.366(11) . ?
C26A C3B 1.459(15) . ?
C26A C25A 1.412(14) . ?
C27A C23A 1.420(16) . ?
C27A C19A 1.385(16) . ?
N1B H1B 0.8800 . ?
N1B C10A 1.410(11) . ?
N1B C1B 1.373(17) . ?
C36A C28A 1.401(14) . ?
C36A C32A 1.314(14) . ?
C40A H40A 0.9500 . ?
C40A C39A 1.474(17) . ?
N2B H2B 0.8800 . ?
N2B C2B 1.321(16) . ?
N2B C19A 1.424(16) . ?
C23A C22A 1.389(17) . ?
C33A C32A 1.412(16) . ?
C33A C34A 1.379(17) . ?
C33A O1_2 1.320(14) . ?
C4B C35A 1.480(15) . ?
C28A C29A 1.367(14) . ?
C25A H25A 0.9500 . ?
C35A C34A 1.427(15) . ?
C32A C31A 1.435(16) . ?
C5C C8C 1.503(15) . ?
C5C C7C 1.579(12) . ?
C5C C6C 1.449(17) . ?
C29A H29A 0.9500 . ?
C29A C30A 1.367(15) . ?
C03Q H03A 0.9800 . ?
C03Q H03B 0.9800 . ?
C03Q H03C 0.9800 . ?
C10A C11A 1.3900 . ?
C10A C18A 1.3900 . ?
C11A H11A 0.9500 . ?
C11A C12A 1.3900 . ?
C12A H12A 0.9500 . ?
C12A C13A 1.3900 . ?
C13A H13A 0.9500 . ?
C13A C14A 1.3900 . ?
C14A C18A 1.3900 . ?
C14A C15A 1.3900 . ?
C18A N3A 1.3900 . ?
N3A C17A 1.3900 . ?
C17A C16A 1.3900 . ?
C17A C2B 1.479(15) . ?
C16A H16A 0.9500 . ?
C16A C15A 1.3900 . ?
C34A H34A 0.9500 . ?
C8C H8CA 0.9800 . ?
C8C H8CB 0.9800 . ?
C8C H8CC 0.9800 . ?
C22A H22A 0.9500 . ?
C22A C21A 1.394(18) . ?
C31A H31A 0.9500 . ?
C31A C30A 1.362(15) . ?
C1B C8A 1.414(12) . ?
C39A H39A 0.9500 . ?
C39A C38A 1.270(18) . ?
C30A H30A 0.9500 . ?
C7C H7CA 0.9800 . ?
C7C H7CB 0.9800 . ?
C7C H7CC 0.9800 . ?
C21A H21A 0.9500 . ?
C21A C20A 1.39(2) . ?
C38A H38A 0.9500 . ?
C19A C20A 1.333(17) . ?
C6C H6CA 0.9800 . ?
C6C H6CB 0.9800 . ?
C6C H6CC 0.9800 . ?
C20A H20A 0.9500 . ?
C1A C2A 1.3900 . ?
C1A C9A 1.3900 . ?
C2A H2A 0.9500 . ?
C2A C3A 1.3900 . ?
C3A H3A 0.9500 . ?
C3A C4A 1.3900 . ?
C4A H4A 0.9500 . ?
C4A C5A 1.3900 . ?
C5A C9A 1.3900 . ?
C5A C6A 1.3900 . ?
C9A N2A 1.3900 . ?
N2A C8A 1.3900 . ?
C8A C7A 1.3900 . ?
C7A H7A 0.9500 . ?
C7A C6A 1.3900 . ?
C6A O1_1 1.304(12) . ?
C1C C4C 1.510(2) . ?
C1C C3C 1.510(2) . ?
C1C C2C 1.510(2) . ?
C81 H81A 0.9800 . ?
C81 H81B 0.9800 . ?
C81 H81C 0.9800 . ?
C81 C2_6 1.510(2) . ?
O1_1 C1_1 1.432(9) . ?
C1_1 C2_1 1.5102(10) . ?
C2_1 C3_1 1.5100(11) . ?
C2_1 C4_1 1.5100(11) . ?
O1_2 C1_2 1.418(9) . ?
C1_2 C2_2 1.5101(11) . ?
C2_2 C3_2 1.5101(10) . ?
C2_2 C4_2 1.5099(11) . ?
O1_3 C1_3 1.427(8) . ?
C1_3 C2_3 1.5101(11) . ?
C2_3 C3_3 1.5101(10) . ?
C2_3 C4_3 1.5101(10) . ?
O1_4 C1_4 1.410(8) . ?
C1_4 C2_4 1.5102(10) . ?
C2_4 C3_4 1.5098(10) . ?
C2_4 C4_4 1.5098(10) . ?
O1_5 C1_5 1.435(6) . ?
C1_5 H1A_5 0.9900 . ?
C1_5 H1B_5 0.9900 . ?
C1_5 C2_5 1.5103(10) . ?
C2_5 H2_5 1.0000 . ?
C2_5 C3_5 1.5101(10) . ?
C2_5 C4_5 1.5100(10) . ?
C3_5 H3A_5 0.9800 . ?
C3_5 H3B_5 0.9800 . ?
C3_5 H3C_5 0.9800 . ?
C4_5 H4A_5 0.9800 . ?
C4_5 H4B_5 0.9800 . ?
C4_5 H4C_5 0.9800 . ?
O1_6 C1_6 1.434(6) . ?
C1_6 H1A_6 0.9900 . ?
C1_6 H1B_6 0.9900 . ?
C1_6 C2_6 1.5102(10) . ?
C2_6 H2B_6 1.0000 . ?
C2_6 H2A_6 1.0000 . ?
C2_6 C3_6 1.5102(10) . ?
C2_6 C4_6 1.5101(10) . ?
C3_6 H3A_6 0.9800 . ?
C3_6 H3B_6 0.9800 . ?
C3_6 H3C_6 0.9800 . ?
C4_6 H4A_6 0.9800 . ?
C4_6 H4B_6 0.9800 . ?
C4_6 H4C_6 0.9800 . ?
C1CL_8 H1CL_8 1.0000 . ?
C1CL_8 Cl1_8 1.7546(10) . ?
C1CL_8 Cl3_8 1.7541(10) . ?
C1CL_8 Cl2_8 1.7546(10) . ?
C1CL_9 H1CL_9 1.0000 . ?
C1CL_9 Cl1_9 1.7549(10) . ?
C1CL_9 Cl3_9 1.7549(10) . ?
C1CL_9 Cl2_9 1.7548(10) . ?
C1CL_10 H1CL_10 1.0000 . ?
C1CL_10 Cl1_10 1.7547(10) . ?
C1CL_10 Cl3_10 1.7546(10) . ?
C1CL_10 Cl2_10 1.7546(10) . ?
C1CL_11 H1CL_11 1.0000 . ?
C1CL_11 Cl1_11 1.7547(10) . ?
C1CL_11 Cl3_11 1.7544(10) . ?
C1CL_11 Cl2_11 1.7544(10) . ?

loop_
_geom_torsion_atom_site_label_1
_geom_torsion_atom_site_label_2
_geom_torsion_atom_site_label_3
_geom_torsion_atom_site_label_4
_geom_torsion
_geom_torsion_site_symmetry_1
_geom_torsion_site_symmetry_2
_geom_torsion_site_symmetry_3
_geom_torsion_site_symmetry_4
_geom_torsion_publ_flag
O9B C10B C76A N10A 169.2(6) . . . . ?
O9B C10B C76A C75A -13.5(9) . . . . ?
O8B C9B C67A N9A 172.8(6) . . . . ?
O8B C9B C67A C66A -4.9(9) . . . . ?
O00D C80A C79A C78A -179.4(7) . . . . ?
O00D C023 C027 C02X 67.6(8) . . . . ?
O00D C023 C027 C03Q -171.5(8) . . . . ?
O10B C11B C78A C80A -163.9(7) . . . 2_566 ?
O10B C11B C78A C79A 17.7(10) . . . . ?
O6B C7B C49A N7A 165.7(6) . . . . ?
O6B C7B C49A C48A -16.2(10) . . . . ?
N8B C9B C67A N9A -9.5(8) . . . . ?
N8B C9B C67A C66A 172.9(6) . . . . ?
N8B C69A C70A C71A -179.9(6) . . . . ?
N9B N10B C11B O10B -1.1(10) . . . . ?
N9B N10B C11B C78A 176.9(6) . . . . ?
N9B C10B C76A N10A -10.4(8) . . . . ?
N9B C10B C76A C75A 167.0(6) . . . . ?
N10A C77A C69A N8B -2.7(8) . . . . ?
N10A C77A C69A C70A 176.3(5) . . . . ?
N10A C76A C75A C74A -2.4(10) . . . . ?
N10B N9B C10B O9B -2.4(10) . . . . ?
N10B N9B C10B C76A 177.1(6) . . . . ?
N10B C11B C78A C80A 18.1(11) . . . 2_566 ?
N10B C11B C78A C79A -160.2(7) . . . . ?
O7B C8B C58A N8A 163.7(7) . . . . ?
O7B C8B C58A C57A -13.7(11) . . . . ?
N7A C50A C46A C47A 0.9(10) . . . . ?
N7A C50A C46A C45A -175.0(6) . . . . ?
N7A C49A C48A C47A 3.4(10) . . . . ?
N5B C42A C50A N7A -5.0(8) . . . . ?
N5B C42A C50A C46A 174.2(6) . . . . ?
N5B C42A C43A C44A -177.2(7) . . . . ?
N5B C6B C41A N6A -13.6(10) . . . . ?
N5B C6B C41A C40A 168.1(8) . . . . ?
N6B C51A C52A C53A -176.1(7) . . . . ?
N6B C51A C59A N8A -4.6(8) . . . . ?
N6B C51A C59A C55A 175.4(6) . . . . ?
N6B C7B C49A N7A -19.0(9) . . . . ?
N6B C7B C49A C48A 159.1(6) . . . . ?
N9A C68A C60A N7B -3.6(9) . . . . ?
N9A C68A C60A C61A 177.2(7) . . . . ?
C73A C77A C69A N8B 176.5(5) . . . . ?
C73A C77A C69A C70A -4.5(9) . . . . ?
C73A C74A C75A C76A 4.0(9) . . . . ?
C73A C74A O1_6 C1_6 178.3(6) . . . . ?
C73A C72A C71A C70A -6.4(11) . . . . ?
N8A C59A C55A C56A 4.4(10) . . . . ?
N8A C59A C55A C54A -178.8(7) . . . . ?
N8A C58A C57A C56A 3.6(12) . . . . ?
N7B C8B C58A N8A -18.2(9) . . . . ?
N7B C8B C58A C57A 164.4(6) . . . . ?
N7B C60A C61A C62A -174.9(7) . . . . ?
C77A N10A C76A C10B 177.5(5) . . . . ?
C77A N10A C76A C75A 0.4(9) . . . . ?
C77A C73A C74A C75A -4.0(9) . . . . ?
C77A C73A C74A O1_6 178.4(5) . . . . ?
C77A C73A C72A C71A 2.7(10) . . . . ?
C77A C69A C70A C71A 1.2(9) . . . . ?
C74A C73A C77A N10A 2.2(9) . . . . ?
C74A C73A C77A C69A -177.0(6) . . . . ?
C74A C73A C72A C71A -177.8(6) . . . . ?
C74A O1_6 C1_6 C2_6 170.1(6) . . . . ?
C9B N8B C69A C77A 166.2(6) . . . . ?
C9B N8B C69A C70A -12.8(10) . . . . ?
O5B C6B C41A N6A 169.2(7) . . . . ?
O5B C6B C41A C40A -9.2(12) . . . . ?
C66A C65A C64A C68A -4.4(10) . . . . ?
C66A C65A C64A C63A 179.7(7) . . . . ?
C66A C65A O1_5 C1_5 -0.5(10) . . . . ?
C65A C66A C67A N9A 0.1(10) . . . . ?
C65A C66A C67A C9B 177.6(6) . . . . ?
C65A C64A C68A N9A 3.2(10) . . . . ?
C65A C64A C68A C60A -174.5(6) . . . . ?
C65A C64A C63A C62A 178.3(7) . . . . ?
C65A O1_5 C1_5 C2_5 169.5(6) . . . . ?
C10B N9B N10B C11B -169.8(6) . . . . ?
C10B C76A C75A C74A -179.5(6) . . . . ?
C76A N10A C77A C73A -0.3(8) . . . . ?
C76A N10A C77A C69A 178.9(5) . . . . ?
C69A N8B C9B O8B -6.5(10) . . . . ?
C69A N8B C9B C67A 175.8(6) . . . . ?
C69A C70A C71A C72A 4.5(10) . . . . ?
C51A N6B C7B O6B -5.3(11) . . . . ?
C51A N6B C7B C49A 179.4(6) . . . . ?
C51A C52A C53A C54A 0.2(12) . . . . ?
C51A C59A C55A C56A -175.6(6) . . . . ?
C51A C59A C55A C54A 1.3(10) . . . . ?
C64A C65A O1_5 C1_5 179.1(6) . . . . ?
C64A C68A C60A N7B 174.2(6) . . . . ?
C64A C68A C60A C61A -5.0(10) . . . . ?
C64A C63A C62A C61A -3.3(12) . . . . ?
C75A C74A O1_6 C1_6 0.9(10) . . . . ?
C72A C73A C77A N10A -178.4(6) . . . . ?
C72A C73A C77A C69A 2.5(9) . . . . ?
C72A C73A C74A C75A 176.5(6) . . . . ?
C72A C73A C74A O1_6 -1.0(9) . . . . ?
C80A O00D C023 C027 160.4(7) . . . . ?
C80A C79A C78A C11B -178.7(7) . . . . ?
C80A C79A C78A C80A 2.8(13) . . . 2_566 ?
N6A C41A C40A C39A 2.7(14) . . . . ?
N6A C37A C5B N4B -17.3(11) . . . . ?
N6A C37A C38A C39A 4.0(18) . . . . ?
C7B N6B C51A C52A -1.2(11) . . . . ?
C7B N6B C51A C59A 178.3(6) . . . . ?
C7B C49A C48A C47A -174.6(6) . . . . ?
C42A N5B C6B O5B -4.7(12) . . . . ?
C42A N5B C6B C41A 178.1(7) . . . . ?
C42A C50A C46A C47A -178.1(6) . . . . ?
C42A C50A C46A C45A 5.9(9) . . . . ?
C42A C43A C44A C45A 0.1(12) . . . . ?
C68A N9A C67A C9B -178.9(5) . . . . ?
C68A N9A C67A C66A -1.3(9) . . . . ?
C68A C64A C63A C62A 2.5(11) . . . . ?
C68A C60A C61A C62A 4.3(11) . . . . ?
C78A C80A C79A C78A -2.9(13) 2_566 . . . ?
C50A N7A C49A C7B 175.4(6) . . . . ?
C50A N7A C49A C48A -2.6(9) . . . . ?
C50A C42A C43A C44A 2.4(11) . . . . ?
C50A C46A C45A C44A -3.4(10) . . . . ?
C52A C51A C59A N8A 174.9(6) . . . . ?
C52A C51A C59A C55A -5.1(10) . . . . ?
C52A C53A C54A C55A -4.1(13) . . . . ?
C67A N9A C68A C64A -0.4(9) . . . . ?
C67A N9A C68A C60A 177.3(6) . . . . ?
C67A C66A C65A C64A 2.9(10) . . . . ?
C67A C66A C65A O1_5 -177.4(6) . . . . ?
O4B C4B C35A N5A 172.6(8) . . . . ?
O4B C4B C35A C34A -4.6(13) . . . . ?
N3B C28A C29A C30A -174.1(9) . . . . ?
C59A N8A C58A C8B 179.3(6) . . . . ?
C59A N8A C58A C57A -3.4(10) . . . . ?
C59A C51A C52A C53A 4.4(10) . . . . ?
C59A C55A C56A O2C 177.2(6) . . . . ?
C59A C55A C56A C57A -4.0(10) . . . . ?
C59A C55A C54A C53A 3.2(12) . . . . ?
C8B N7B C60A C68A 169.5(7) . . . . ?
C8B N7B C60A C61A -11.3(12) . . . . ?
C8B C58A C57A C56A -179.3(7) . . . . ?
C49A N7A C50A C42A 179.6(6) . . . . ?
C49A N7A C50A C46A 0.5(9) . . . . ?
C60A N7B C8B O7B -2.2(12) . . . . ?
C60A N7B C8B C58A 179.7(6) . . . . ?
C60A C61A C62A C63A 0.0(12) . . . . ?
N5A C36A C28A N3B -7.7(12) . . . . ?
N5A C36A C28A C29A 177.7(8) . . . . ?
N5A C36A C32A C33A 2.4(15) . . . . ?
N5A C36A C32A C31A -178.3(9) . . . . ?
N5A C35A C34A C33A 6.6(15) . . . . ?
C47A C46A C45A C44A -179.0(7) . . . . ?
C47A O1_4 C1_4 C2_4 -172.6(7) . . . . ?
C023 O00D C80A C79A 14.0(11) . . . . ?
C023 O00D C80A C78A -162.7(7) . . . 2_566 ?
N4B C4B C35A N5A -6.1(12) . . . . ?
N4B C4B C35A C34A 176.6(8) . . . . ?
C48A C47A C46A C50A -0.2(10) . . . . ?
C48A C47A C46A C45A 175.4(7) . . . . ?
C48A C47A O1_4 C1_4 -0.6(12) . . . . ?
C58A N8A C59A C51A 179.3(6) . . . . ?
C58A N8A C59A C55A -0.7(10) . . . . ?
C58A C57A C56A O2C 179.1(7) . . . . ?
C58A C57A C56A C55A 0.5(11) . . . . ?
C46A C47A C48A C49A -1.8(11) . . . . ?
C46A C47A O1_4 C1_4 177.2(7) . . . . ?
C63A C64A C68A N9A 179.3(6) . . . . ?
C63A C64A C68A C60A 1.6(10) . . . . ?
O1B C1B C8A N2A 174.3(6) . . . . ?
O1B C1B C8A C7A -9.7(10) . . . . ?
C43A C42A C50A N7A 175.4(6) . . . . ?
C43A C42A C50A C46A -5.5(10) . . . . ?
C43A C44A C45A C46A 0.4(12) . . . . ?
N4A C26A C3B N3B -13.2(11) . . . . ?
N4A C26A C3B O3B 165.9(8) . . . . ?
N4A C26A C25A C24A 1.7(12) . . . . ?
N4A C27A C23A C24A 4.4(14) . . . . ?
N4A C27A C23A C22A -175.2(9) . . . . ?
N4A C27A C19A N2B -8.1(14) . . . . ?
N4A C27A C19A C20A 174.2(11) . . . . ?
C6B N5B C42A C50A -178.2(7) . . . . ?
C6B N5B C42A C43A 1.4(12) . . . . ?
C6B C41A C40A C39A -179.1(8) . . . . ?
C41A N6A C37A C5B 179.6(8) . . . . ?
C41A N6A C37A C38A -2.2(12) . . . . ?
C41A C40A C39A C38A -1.0(17) . . . . ?
N1A C1A C2A C3A -169.3(6) . . . . ?
N1A C1A C9A C5A 168.0(7) . . . . ?
N1A C1A C9A N2A -12.0(7) . . . . ?
C37A N6A C41A C6B -179.3(7) . . . . ?
C37A N6A C41A C40A -1.1(13) . . . . ?
C56A O2C C5C C8C 59.8(12) . . . . ?
C56A O2C C5C C7C 173.1(8) . . . . ?
C56A O2C C5C C6C -72.9(11) . . . . ?
C56A C55A C54A C53A 179.8(8) . . . . ?
C54A C55A C56A O2C 0.5(11) . . . . ?
C54A C55A C56A C57A 179.2(8) . . . . ?
O1A N1A C1A C2A 166.2(7) . . . . ?
O1A N1A C1A C9A -2.4(12) . . . . ?
C5B N4B C4B O4B 1.9(13) . . . . ?
C5B N4B C4B C35A -179.4(8) . . . . ?
C5B C37A C38A C39A -177.9(11) . . . . ?
C24A C23A C22A C21A 178.9(11) . . . . ?
C24A O1_3 C1_3 C2_3 179.4(9) . . . . ?
C26A N4A C27A C23A -4.4(13) . . . . ?
C26A N4A C27A C19A 176.2(9) . . . . ?
C27A N4A C26A C3B -179.9(8) . . . . ?
C27A N4A C26A C25A 1.3(12) . . . . ?
C27A C23A C22A C21A -1.6(16) . . . . ?
C27A C19A C20A C21A 3.1(19) . . . . ?
N1B C10A C11A C12A -170.6(6) . . . . ?
N1B C10A C18A C14A 171.3(5) . . . . ?
N1B C10A C18A N3A -8.7(5) . . . . ?
N1B C1B C8A N2A -7.1(9) . . . . ?
N1B C1B C8A C7A 168.9(6) . . . . ?
C36A N5A C35A C4B 176.9(8) . . . . ?
C36A N5A C35A C34A -6.0(13) . . . . ?
C36A C28A C29A C30A 0.1(15) . . . . ?
C36A C32A C31A C30A 1.2(16) . . . . ?
C40A C39A C38A C37A -2(2) . . . . ?
N2B C19A C20A C21A -174.3(11) . . . . ?
C23A C24A C25A C26A -1.6(13) . . . . ?
C23A C24A O1_3 C1_3 -173.3(10) . . . . ?
C23A C27A C19A N2B 172.4(9) . . . . ?
C23A C27A C19A C20A -5.2(17) . . . . ?
C23A C22A C21A C20A 0(2) . . . . ?
C33A C32A C31A C30A -179.6(10) . . . . ?
C33A O1_2 C1_2 C2_2 -176.3(12) . . . . ?
C3B N3B C28A C36A -179.0(8) . . . . ?
C3B N3B C28A C29A -5.0(15) . . . . ?
C3B C26A C25A C24A -177.1(8) . . . . ?
C4B N4B C5B C37A 177.6(7) . . . . ?
C4B C35A C34A C33A -176.2(10) . . . . ?
C28A N3B C3B O3B -4.7(14) . . . . ?
C28A N3B C3B C26A 174.3(8) . . . . ?
C28A C36A C32A C33A -178.0(9) . . . . ?
C28A C36A C32A C31A 1.3(15) . . . . ?
C28A C29A C30A C31A 2.1(15) . . . . ?
C25A C24A C23A C27A -1.3(14) . . . . ?
C25A C24A C23A C22A 178.2(9) . . . . ?
C25A C24A O1_3 C1_3 5.1(14) . . . . ?
C25A C26A C3B N3B 165.6(7) . . . . ?
C25A C26A C3B O3B -15.3(12) . . . . ?
C35A N5A C36A C28A -178.0(8) . . . . ?
C35A N5A C36A C32A 1.6(13) . . . . ?
C32A C36A C28A N3B 172.6(9) . . . . ?
C32A C36A C28A C29A -1.9(14) . . . . ?
C32A C33A C34A C35A -2.4(16) . . . . ?
C32A C33A O1_2 C1_2 174.1(11) . . . . ?
C32A C31A C30A C29A -2.8(16) . . . . ?
C5C O2C C56A C57A 10.5(13) . . . . ?
C5C O2C C56A C55A -170.9(8) . . . . ?
O2A N1A C1A C2A -16.9(11) . . . . ?
O2A N1A C1A C9A 174.5(8) . . . . ?
C10A N1B C1B O1B -6.2(15) . . . . ?
C10A N1B C1B C8A 175.4(7) . . . . ?
C10A C11A C12A C13A 0.0 . . . . ?
C10A C18A N3A C17A 180.0 . . . . ?
C11A C10A C18A C14A 0.0 . . . . ?
C11A C10A C18A N3A 180.0 . . . . ?
C11A C12A C13A C14A 0.0 . . . . ?
C12A C13A C14A C18A 0.0 . . . . ?
C12A C13A C14A C15A 180.0 . . . . ?
C13A C14A C18A C10A 0.0 . . . . ?
C13A C14A C18A N3A 180.0 . . . . ?
C13A C14A C15A O1C -4.1(5) . . . . ?
C13A C14A C15A C16A 180.0 . . . . ?
C14A C18A N3A C17A 0.0 . . . . ?
C18A C10A C11A C12A 0.0 . . . . ?
C18A C14A C15A O1C 175.9(5) . . . . ?
C18A C14A C15A C16A 0.0 . . . . ?
C18A N3A C17A C16A 0.0 . . . . ?
C18A N3A C17A C2B 172.8(6) . . . . ?
N3A C17A C16A C15A 0.0 . . . . ?
N3A C17A C2B O2B 170.7(8) . . . . ?
N3A C17A C2B N2B -11.6(11) . . . . ?
C17A C16A C15A O1C -175.5(6) . . . . ?
C17A C16A C15A C14A 0.0 . . . . ?
C16A C17A C2B O2B -17.4(13) . . . . ?
C16A C17A C2B N2B 160.2(7) . . . . ?
C15A O1C C1C C4C -61.4(14) . . . . ?
C15A O1C C1C C3C -175.1(9) . . . . ?
C15A O1C C1C C2C 69.1(15) . . . . ?
C15A C14A C18A C10A 180.0 . . . . ?
C15A C14A C18A N3A 0.0 . . . . ?
C34A C33A C32A C36A -1.9(16) . . . . ?
C34A C33A C32A C31A 178.9(10) . . . . ?
C34A C33A O1_2 C1_2 -3.6(18) . . . . ?
C22A C21A C20A C19A 0(2) . . . . ?
C1B N1B C10A C11A -7.9(11) . . . . ?
C1B N1B C10A C18A -178.9(7) . . . . ?
C1B C8A C7A C6A -175.9(6) . . . . ?
C2B N2B C19A C27A 178.0(10) . . . . ?
C2B N2B C19A C20A -4.3(18) . . . . ?
C2B C17A C16A C15A -171.1(7) . . . . ?
C38A C37A C5B N4B 164.6(9) . . . . ?
C19A C27A C23A C24A -176.2(9) . . . . ?
C19A C27A C23A C22A 4.3(15) . . . . ?
C19A N2B C2B O2B -9(2) . . . . ?
C19A N2B C2B C17A 173.8(9) . . . . ?
C1A C2A C3A C4A 0.0 . . . . ?
C1A C9A N2A C8A 180.0 . . . . ?
C2A C1A C9A C5A 0.0 . . . . ?
C2A C1A C9A N2A 180.0 . . . . ?
C2A C3A C4A C5A 0.0 . . . . ?
C3A C4A C5A C9A 0.0 . . . . ?
C3A C4A C5A C6A 180.0 . . . . ?
C4A C5A C9A C1A 0.0 . . . . ?
C4A C5A C9A N2A 180.0 . . . . ?
C4A C5A C6A C7A 180.0 . . . . ?
C4A C5A C6A O1_1 -9.6(7) . . . . ?
C5A C9A N2A C8A 0.0 . . . . ?
C5A C6A O1_1 C1_1 -175.8(10) . . . . ?
C9A C1A C2A C3A 0.0 . . . . ?
C9A C5A C6A C7A 0.0 . . . . ?
C9A C5A C6A O1_1 170.4(7) . . . . ?
C9A N2A C8A C1B 176.2(5) . . . . ?
C9A N2A C8A C7A 0.0 . . . . ?
N2A C8A C7A C6A 0.0 . . . . ?
C8A C7A C6A C5A 0.0 . . . . ?
C8A C7A C6A O1_1 -169.6(7) . . . . ?
C7A C6A O1_1 C1_1 -5.8(13) . . . . ?
C6A C5A C9A C1A 180.0 . . . . ?
C6A C5A C9A N2A 0.0 . . . . ?
C6A O1_1 C1_1 C2_1 169.8(10) . . . . ?
C1C O1C C15A C14A -177.9(7) . . . . ?
C1C O1C C15A C16A -2.2(10) . . . . ?
O1_1 C1_1 C2_1 C3_1 66.1(17) . . . . ?
O1_1 C1_1 C2_1 C4_1 -170.1(13) . . . . ?
O1_2 C33A C32A C36A -179.7(10) . . . . ?
O1_2 C33A C32A C31A 1.0(16) . . . . ?
O1_2 C33A C34A C35A 175.3(10) . . . . ?
O1_2 C1_2 C2_2 C3_2 43(2) . . . . ?
O1_2 C1_2 C2_2 C4_2 -179.7(13) . . . . ?
O1_3 C24A C23A C27A 177.1(9) . . . . ?
O1_3 C24A C23A C22A -3.4(15) . . . . ?
O1_3 C24A C25A C26A 179.9(8) . . . . ?
O1_3 C1_3 C2_3 C3_3 64.9(13) . . . . ?
O1_3 C1_3 C2_3 C4_3 -176.5(10) . . . . ?
O1_4 C47A C48A C49A 175.8(7) . . . . ?
O1_4 C47A C46A C50A -178.0(6) . . . . ?
O1_4 C47A C46A C45A -2.5(11) . . . . ?
O1_4 C1_4 C2_4 C3_4 -65.3(10) . . . . ?
O1_4 C1_4 C2_4 C4_4 173.2(8) . . . . ?
O1_5 C65A C64A C68A 175.9(6) . . . . ?
O1_5 C65A C64A C63A 0.0(10) . . . . ?
O1_5 C1_5 C2_5 C3_5 -65.4(7) . . . . ?
O1_5 C1_5 C2_5 C4_5 170.7(6) . . . . ?
O1_6 C74A C75A C76A -178.6(6) . . . . ?
O1_6 C1_6 C2_6 C81 66.2(13) . . . . ?
O1_6 C1_6 C2_6 C3_6 172.6(6) . . . . ?
O1_6 C1_6 C2_6 C4_6 -66.5(8) . . . . ?

loop_
_smtbx_masks_void_nr
_smtbx_masks_void_average_x
_smtbx_masks_void_average_y
_smtbx_masks_void_average_z
_smtbx_masks_void_volume
_smtbx_masks_void_count_electrons
_smtbx_masks_void_content
1 -0.963 -0.183 0.000 2495.8 845.3 ?
2 0.477 0.832 0.437 10.9 2.2 ?
3 0.523 0.168 0.563 10.9 2.2 ?
